data_1503284
loop_
_publ_author_name
'Jia, Chuandong'
'Wu, Biao'
'Li, Shaoguang'
'Huang, Xiaojuan'
'Yang, Xiao-Juan'

_publ_section_title
;
 Tetraureas versus triureas in sulfate binding.
;
_journal_issue 24
_journal_name_full 'Organic letters'
_journal_page_first 5612
_journal_page_last 5615
_journal_paper_doi 10.1021/ol102221x
_journal_volume 12
_journal_year 2010
_chemical_formula_sum 'C66 H100 N12 O12 S'
_chemical_formula_weight 1285.64
_chemical_name_systematic
; 
 ? 
;
_space_group_IT_number 14
_symmetry_cell_setting monoclinic
_symmetry_space_group_name_Hall '-P 2ybc'
_symmetry_space_group_name_H-M 'P 1 21/c 1'
_atom_sites_solution_hydrogens geom
_atom_sites_solution_primary direct
_atom_sites_solution_secondary difmap
_audit_creation_method SHELXL-97
_cell_angle_alpha 90.00
_cell_angle_beta 98.2740(10)
_cell_angle_gamma 90.00
_cell_formula_units_Z 8
_cell_length_a 19.1303(12)
_cell_length_b 27.5958(17)
_cell_length_c 27.5077(17)
_cell_measurement_reflns_used 1699
_cell_measurement_temperature 173(2)
_cell_measurement_theta_max 25.10
_cell_measurement_theta_min 2.24
_cell_volume 14370.6(15)
_computing_cell_refinement 'Bruker SAINT'
_computing_data_collection 'Bruker APEX2'
_computing_data_reduction 'Bruker SAINT'
_computing_molecular_graphics 'Bruker SHELXTL'
_computing_publication_material 'Bruker SHELXTL'
_computing_structure_refinement 'SHELXL-97 (Sheldrick, 2008)'
_computing_structure_solution 'SHELXS-97 (Sheldrick, 2008)'
_diffrn_ambient_temperature 173(2)
_diffrn_measured_fraction_theta_full 0.971
_diffrn_measured_fraction_theta_max 0.971
_diffrn_measurement_device_type 'Bruker APEX-II CCD'
_diffrn_measurement_method '\f and \w scans'
_diffrn_radiation_monochromator graphite
_diffrn_radiation_source 'fine-focus sealed tube'
_diffrn_radiation_type MoK\a
_diffrn_radiation_wavelength 0.71073
_diffrn_reflns_av_R_equivalents 0.1135
_diffrn_reflns_av_sigmaI/netI 0.1200
_diffrn_reflns_limit_h_max 22
_diffrn_reflns_limit_h_min -22
_diffrn_reflns_limit_k_max 32
_diffrn_reflns_limit_k_min -28
_diffrn_reflns_limit_l_max 32
_diffrn_reflns_limit_l_min -32
_diffrn_reflns_number 92391
_diffrn_reflns_theta_full 25.01
_diffrn_reflns_theta_max 25.01
_diffrn_reflns_theta_min 1.30
_exptl_absorpt_coefficient_mu 0.110
_exptl_absorpt_correction_T_max 0.9677
_exptl_absorpt_correction_T_min 0.9369
_exptl_absorpt_correction_type multi-scan
_exptl_absorpt_process_details SADABS
_exptl_crystal_colour Yellow
_exptl_crystal_density_diffrn 1.188
_exptl_crystal_density_method 'not measured'
_exptl_crystal_description Block
_exptl_crystal_F_000 5536
_exptl_crystal_size_max 0.60
_exptl_crystal_size_mid 0.40
_exptl_crystal_size_min 0.30
_refine_diff_density_max 0.861
_refine_diff_density_min -0.357
_refine_diff_density_rms 0.054
_refine_ls_extinction_method none
_refine_ls_goodness_of_fit_ref 1.024
_refine_ls_hydrogen_treatment constr
_refine_ls_matrix_type full
_refine_ls_number_parameters 1664
_refine_ls_number_reflns 24620
_refine_ls_number_restraints 4
_refine_ls_restrained_S_all 1.143
_refine_ls_R_factor_all 0.1820
_refine_ls_R_factor_gt 0.0797
_refine_ls_shift/su_max 0.000
_refine_ls_shift/su_mean 0.000
_refine_ls_structure_factor_coef Fsqd
_refine_ls_weighting_details 'calc w=1/[\s^2^(Fo^2^)+(0.0902P)^2^+5.1616P] where P=(Fo^2^+2Fc^2^)/3'
_refine_ls_weighting_scheme calc
_refine_ls_wR_factor_gt 0.1794
_refine_ls_wR_factor_ref 0.2263
_reflns_number_gt 11502
_reflns_number_total 24620
_reflns_threshold_expression >2sigma(I)
_cod_data_source_file ol102221x_si_002.cif
_cod_data_source_block 1
_cod_depositor_comments
;
The following automatic conversions were performed:

'_symmetry_cell_setting' value 'Monoclinic' changed to 'monoclinic'
according to /home/saulius/struct/CIF-dictionaries/cif_core.dic
dictionary named 'cif_core.dic' version 2.4.2 from
2011-04-26.

'_exptl_absorpt_correction_type' value 'Multi-scan'
changed to 'multi-scan' according to
/home/saulius/struct/CIF-dictionaries/cif_core.dic dictionary named
'cif_core.dic' version 2.4.2 from 2011-04-26.

Automatic conversion script
Id: cif_fix_values 1715 2011-07-08 13:25:40Z adriana 
;
_cod_original_sg_symbol_H-M P2(1)/c
_cod_database_code 1503284

loop_
_symmetry_equiv_pos_as_xyz
'x, y, z'
'-x, y+1/2, -z+1/2'
'-x, -y, -z'
'x, -y-1/2, z-1/2'

loop_
_atom_site_label
_atom_site_type_symbol
_atom_site_fract_x
_atom_site_fract_y
_atom_site_fract_z
_atom_site_U_iso_or_equiv
_atom_site_adp_type
_atom_site_occupancy
_atom_site_symmetry_multiplicity
_atom_site_calc_flag
_atom_site_refinement_flags
_atom_site_disorder_assembly
_atom_site_disorder_group
S1 S 0.01048(6) 0.94347(5) 0.25633(4) 0.0346(3) Uani 1 1 d . . .
S2 S 0.46816(6) 0.01665(5) 0.73099(5) 0.0387(3) Uani 1 1 d . . .
N1 N -0.2400(2) 0.7519(2) 0.09033(18) 0.0573(13) Uani 1 1 d . . .
N2 N -0.0364(2) 0.81380(15) 0.24742(14) 0.0447(11) Uani 1 1 d . . .
H2 H -0.0155 0.8401 0.2408 0.054 Uiso 1 1 calc R . .
N3 N 0.0381(2) 0.82237(15) 0.31941(14) 0.0414(11) Uani 1 1 d . . .
H3 H 0.0481 0.8490 0.3058 0.050 Uiso 1 1 calc R . .
N4 N 0.0874(2) 0.89924(16) 0.38109(14) 0.0425(11) Uani 1 1 d . . .
H4 H 0.0493 0.9040 0.3610 0.051 Uiso 1 1 calc R . .
N5 N 0.0981(2) 0.98237(16) 0.37850(14) 0.0401(11) Uani 1 1 d . . .
H5 H 0.0627 0.9805 0.3555 0.048 Uiso 1 1 calc R . .
N6 N 0.0558(2) 1.06232(15) 0.31901(14) 0.0421(11) Uani 1 1 d . . .
H6 H 0.0651 1.0363 0.3040 0.051 Uiso 1 1 calc R . .
N7 N -0.0168(2) 1.07842(15) 0.24628(14) 0.0389(10) Uani 1 1 d . . .
H7 H 0.0027 1.0526 0.2371 0.047 Uiso 1 1 calc R . .
N8 N -0.0557(2) 1.03067(15) 0.15821(14) 0.0413(11) Uani 1 1 d . . .
H8 H -0.0594 1.0091 0.1803 0.050 Uiso 1 1 calc R . .
N9 N 0.0051(2) 0.97034(16) 0.12780(15) 0.0534(13) Uani 1 1 d . . .
H9 H -0.0066 0.9558 0.1531 0.064 Uiso 1 1 calc R . .
N10 N 0.1717(3) 0.85089(19) 0.02299(18) 0.0555(13) Uani 1 1 d . . .
N11 N 0.3446(3) -0.0921(2) 0.9826(2) 0.0702(15) Uani 1 1 d . . .
N12 N 0.4965(2) 0.02811(16) 0.86653(15) 0.0462(11) Uani 1 1 d . . .
H12 H 0.5049 0.0142 0.8400 0.055 Uiso 1 1 calc R . .
N13 N 0.5523(2) 0.09181(15) 0.83514(14) 0.0436(11) Uani 1 1 d . . .
H13 H 0.5522 0.0727 0.8105 0.052 Uiso 1 1 calc R . .
N14 N 0.5169(2) 0.14755(16) 0.75001(15) 0.0473(12) Uani 1 1 d . . .
H14 H 0.4957 0.1214 0.7567 0.057 Uiso 1 1 calc R . .
N15 N 0.4433(2) 0.13974(17) 0.67678(16) 0.0516(12) Uani 1 1 d . . .
H15 H 0.4332 0.1122 0.6887 0.062 Uiso 1 1 calc R . .
N16 N 0.3868(2) 0.06949(19) 0.60940(15) 0.0517(13) Uani 1 1 d . . .
H16 H 0.4238 0.0635 0.6302 0.062 Uiso 1 1 calc R . .
N17 N 0.3816(2) -0.01401(19) 0.60068(15) 0.0505(12) Uani 1 1 d . . .
H17 H 0.4201 -0.0137 0.6211 0.061 Uiso 1 1 calc R . .
N18 N 0.4191(2) -0.09711(17) 0.65585(15) 0.0487(12) Uani 1 1 d . . .
H18 H 0.4135 -0.0711 0.6721 0.058 Uiso 1 1 calc R . .
N19 N 0.4997(2) -0.11259(16) 0.72339(14) 0.0513(12) Uani 1 1 d . . .
H19 H 0.4844 -0.0852 0.7324 0.062 Uiso 1 1 calc R . .
N20 N 0.7155(3) -0.1874(2) 0.86283(19) 0.0605(14) Uani 1 1 d . . .
N21 N 0.2835(2) 0.93875(16) 0.28363(15) 0.0469(11) Uani 1 1 d . . .
N22 N 0.21167(19) 0.98667(15) 0.70561(15) 0.0435(11) Uani 1 1 d . . .
N23 N 0.4913(2) 0.25529(16) 0.47953(15) 0.0456(11) Uani 1 1 d . . .
N24 N 0.9262(2) 0.7959(2) 0.9695(2) 0.0785(18) Uani 1 1 d . . .
O1 O -0.01229(16) 0.94444(12) 0.30596(11) 0.0388(8) Uani 1 1 d . . .
O2 O 0.04905(16) 0.89747(12) 0.24988(11) 0.0418(9) Uani 1 1 d . . .
O3 O -0.05207(16) 0.94566(12) 0.21778(11) 0.0424(9) Uani 1 1 d . . .
O4 O 0.05709(16) 0.98534(11) 0.25011(11) 0.0394(8) Uani 1 1 d . . .
O5 O 0.53229(16) 0.01260(12) 0.76817(11) 0.0414(9) Uani 1 1 d . . .
O6 O 0.42386(16) -0.02745(12) 0.73511(12) 0.0466(9) Uani 1 1 d . . .
O7 O 0.42835(16) 0.06070(12) 0.74118(12) 0.0436(9) Uani 1 1 d . . .
O8 O 0.48864(17) 0.01891(13) 0.68060(11) 0.0487(10) Uani 1 1 d . . .
O9 O -0.2534(2) 0.78044(18) 0.05504(16) 0.0840(15) Uani 1 1 d . . .
O10 O -0.2675(2) 0.71161(16) 0.09201(15) 0.0701(12) Uani 1 1 d . . .
O11 O -0.03682(19) 0.75626(14) 0.30940(13) 0.0566(10) Uani 1 1 d . . .
O12 O 0.18796(18) 0.93649(13) 0.41901(13) 0.0520(10) Uani 1 1 d . . .
O13 O -0.0183(2) 1.12882(14) 0.31419(13) 0.0602(11) Uani 1 1 d . . .
O14 O -0.01269(19) 1.04274(13) 0.08416(12) 0.0504(10) Uani 1 1 d . . .
O15 O 0.1963(3) 0.81369(17) 0.04374(15) 0.0838(15) Uani 1 1 d . . .
O16 O 0.1782(2) 0.86071(15) -0.01986(14) 0.0694(12) Uani 1 1 d . . .
O17 O 0.3393(2) -0.13499(18) 0.97156(19) 0.0856(15) Uani 1 1 d . . .
O18 O 0.3219(3) -0.07427(18) 1.01916(18) 0.0895(15) Uani 1 1 d . . .
O19 O 0.5183(2) 0.09859(14) 0.91221(14) 0.0655(12) Uani 1 1 d . . .
O20 O 0.5264(2) 0.20080(16) 0.68587(14) 0.0725(12) Uani 1 1 d . . .
O21 O 0.2901(2) 0.03357(16) 0.56481(14) 0.0689(12) Uani 1 1 d . . .
O22 O 0.4825(2) -0.16866(15) 0.65976(13) 0.0608(11) Uani 1 1 d . . .
O23 O 0.7462(2) -0.22479(16) 0.85356(15) 0.0730(13) Uani 1 1 d . . .
O24 O 0.7289(2) -0.16488(16) 0.90292(14) 0.0709(12) Uani 1 1 d . . .
C1 C -0.1879(3) 0.7677(2) 0.1324(2) 0.0466(14) Uani 1 1 d . . .
C2 C -0.1663(3) 0.7352(2) 0.1706(2) 0.0524(15) Uani 1 1 d . . .
H2A H -0.1854 0.7042 0.1699 0.063 Uiso 1 1 calc R . .
C3 C -0.1159(3) 0.7495(2) 0.2097(2) 0.0512(15) Uani 1 1 d . . .
H3A H -0.1005 0.7279 0.2349 0.061 Uiso 1 1 calc R . .
C4 C -0.0886(3) 0.79672(19) 0.21061(18) 0.0414(13) Uani 1 1 d . . .
C5 C -0.1120(3) 0.8290(2) 0.17226(18) 0.0465(14) Uani 1 1 d . . .
H5A H -0.0942 0.8604 0.1732 0.056 Uiso 1 1 calc R . .
C6 C -0.1612(3) 0.8146(2) 0.13318(19) 0.0504(15) Uani 1 1 d . . .
H6A H -0.1763 0.8361 0.1077 0.060 Uiso 1 1 calc R . .
C7 C -0.0137(3) 0.7938(2) 0.29357(19) 0.0415(13) Uani 1 1 d . . .
C8 C 0.0765(2) 0.81185(19) 0.36670(18) 0.0377(13) Uani 1 1 d . . .
C9 C 0.0914(3) 0.7640(2) 0.38255(19) 0.0441(14) Uani 1 1 d . . .
H9A H 0.0756 0.7383 0.3621 0.053 Uiso 1 1 calc R . .
C10 C 0.1293(3) 0.7551(2) 0.4284(2) 0.0509(15) Uani 1 1 d . . .
H10A H 0.1395 0.7233 0.4383 0.061 Uiso 1 1 calc R . .
C11 C 0.1523(3) 0.7930(2) 0.4599(2) 0.0522(15) Uani 1 1 d . . .
H11A H 0.1770 0.7867 0.4909 0.063 Uiso 1 1 calc R . .
C12 C 0.1381(3) 0.8406(2) 0.44467(19) 0.0491(15) Uani 1 1 d . . .
H12A H 0.1526 0.8660 0.4661 0.059 Uiso 1 1 calc R . .
C13 C 0.1021(2) 0.85104(19) 0.39725(17) 0.0378(13) Uani 1 1 d . . .
C14 C 0.1290(3) 0.9393(2) 0.39487(18) 0.0410(13) Uani 1 1 d . . .
C15 C 0.1183(3) 1.0297(2) 0.39556(18) 0.0413(13) Uani 1 1 d . . .
C16 C 0.1591(3) 1.0373(2) 0.44165(19) 0.0527(15) Uani 1 1 d . . .
H16A H 0.1757 1.0108 0.4608 0.063 Uiso 1 1 calc R . .
C17 C 0.1747(3) 1.0836(3) 0.4590(2) 0.0660(18) Uani 1 1 d . . .
H17A H 0.2014 1.0883 0.4896 0.079 Uiso 1 1 calc R . .
C18 C 0.1505(3) 1.1231(3) 0.4304(2) 0.0700(19) Uani 1 1 d . . .
H18A H 0.1613 1.1543 0.4421 0.084 Uiso 1 1 calc R . .
C19 C 0.1100(3) 1.1169(2) 0.3844(2) 0.0534(15) Uani 1 1 d . . .
H19A H 0.0939 1.1438 0.3657 0.064 Uiso 1 1 calc R . .
C20 C 0.0936(3) 1.0704(2) 0.36661(17) 0.0399(13) Uani 1 1 d . . .
C21 C 0.0047(3) 1.0934(2) 0.29460(19) 0.0450(14) Uani 1 1 d . . .
C22 C -0.0675(3) 1.10119(19) 0.21060(18) 0.0381(13) Uani 1 1 d . . .
C23 C -0.0991(3) 1.14592(19) 0.21807(19) 0.0461(14) Uani 1 1 d . . .
H23A H -0.0868 1.1625 0.2475 0.055 Uiso 1 1 calc R . .
C24 C -0.1489(3) 1.1655(2) 0.18147(19) 0.0496(15) Uani 1 1 d . . .
H24A H -0.1703 1.1949 0.1869 0.060 Uiso 1 1 calc R . .
C25 C -0.1668(3) 1.1419(2) 0.1371(2) 0.0517(15) Uani 1 1 d . . .
H25A H -0.1998 1.1555 0.1128 0.062 Uiso 1 1 calc R . .
C26 C -0.1351(3) 1.0974(2) 0.12891(19) 0.0461(14) Uani 1 1 d . . .
H26A H -0.1471 1.0815 0.0990 0.055 Uiso 1 1 calc R . .
C27 C -0.0861(3) 1.07678(19) 0.16505(18) 0.0402(13) Uani 1 1 d . . .
C28 C -0.0211(3) 1.01714(19) 0.11995(17) 0.0390(13) Uani 1 1 d . . .
C29 C 0.0477(3) 0.94364(19) 0.10039(18) 0.0436(13) Uani 1 1 d . . .
C30 C 0.0567(3) 0.95408(19) 0.05178(17) 0.0424(13) Uani 1 1 d . . .
H30A H 0.0356 0.9814 0.0362 0.051 Uiso 1 1 calc R . .
C31 C 0.0974(3) 0.9235(2) 0.02671(18) 0.0446(14) Uani 1 1 d . . .
H31A H 0.1020 0.9299 -0.0059 0.054 Uiso 1 1 calc R . .
C32 C 0.1307(3) 0.88398(19) 0.04997(17) 0.0408(13) Uani 1 1 d . . .
C33 C 0.1239(3) 0.8731(2) 0.09895(19) 0.0551(16) Uani 1 1 d . . .
H33A H 0.1470 0.8465 0.1145 0.066 Uiso 1 1 calc R . .
C34 C 0.0823(3) 0.9028(2) 0.12394(19) 0.0531(15) Uani 1 1 d . . .
H34A H 0.0772 0.8958 0.1563 0.064 Uiso 1 1 calc R . .
C35 C 0.3829(3) -0.0593(2) 0.9524(2) 0.0544(15) Uani 1 1 d . . .
C36 C 0.4059(3) -0.0150(2) 0.9707(2) 0.0638(17) Uani 1 1 d . . .
H36A H 0.3965 -0.0050 1.0015 0.077 Uiso 1 1 calc R . .
C37 C 0.4435(3) 0.0151(2) 0.94309(19) 0.0580(16) Uani 1 1 d . . .
H37A H 0.4590 0.0452 0.9555 0.070 Uiso 1 1 calc R . .
C38 C 0.4584(3) 0.0005(2) 0.89647(18) 0.0428(13) Uani 1 1 d . . .
C39 C 0.4328(3) -0.0448(2) 0.8782(2) 0.0488(14) Uani 1 1 d . . .
H39A H 0.4404 -0.0547 0.8470 0.059 Uiso 1 1 calc R . .
C40 C 0.3960(3) -0.0748(2) 0.9064(2) 0.0539(15) Uani 1 1 d . . .
H40A H 0.3803 -0.1051 0.8946 0.065 Uiso 1 1 calc R . .
C41 C 0.5226(3) 0.0752(2) 0.8740(2) 0.0471(14) Uani 1 1 d . . .
C42 C 0.5837(3) 0.13867(19) 0.8321(2) 0.0448(14) Uani 1 1 d . . .
C43 C 0.6310(3) 0.1564(2) 0.8715(2) 0.0527(15) Uani 1 1 d . . .
H43A H 0.6425 0.1377 0.8997 0.063 Uiso 1 1 calc R . .
C44 C 0.6609(3) 0.2021(2) 0.8684(2) 0.0613(17) Uani 1 1 d . . .
H44A H 0.6918 0.2144 0.8947 0.074 Uiso 1 1 calc R . .
C45 C 0.6443(3) 0.2291(2) 0.8256(3) 0.0629(17) Uani 1 1 d . . .
H45A H 0.6645 0.2596 0.8238 0.075 Uiso 1 1 calc R . .
C46 C 0.5989(3) 0.2123(2) 0.7861(2) 0.0556(16) Uani 1 1 d . . .
H46A H 0.5890 0.2310 0.7578 0.067 Uiso 1 1 calc R . .
C47 C 0.5674(3) 0.16642(19) 0.7885(2) 0.0457(14) Uani 1 1 d . . .
C48 C 0.4976(3) 0.1661(2) 0.7030(2) 0.0506(15) Uani 1 1 d . . .
C49 C 0.4026(3) 0.1545(2) 0.6314(2) 0.0525(16) Uani 1 1 d . . .
C50 C 0.3896(3) 0.2039(2) 0.6206(2) 0.0663(18) Uani 1 1 d . . .
H50A H 0.4109 0.2277 0.6416 0.080 Uiso 1 1 calc R . .
C51 C 0.3444(4) 0.2168(3) 0.5780(3) 0.079(2) Uani 1 1 d . . .
H51A H 0.3355 0.2494 0.5709 0.095 Uiso 1 1 calc R . .
C52 C 0.3129(3) 0.1818(3) 0.5464(3) 0.079(2) Uani 1 1 d . . .
H52A H 0.2827 0.1907 0.5183 0.094 Uiso 1 1 calc R . .
C53 C 0.3263(3) 0.1336(3) 0.5566(2) 0.0656(19) Uani 1 1 d . . .
H53A H 0.3053 0.1102 0.5349 0.079 Uiso 1 1 calc R . .
C54 C 0.3707(3) 0.1190(2) 0.5987(2) 0.0530(16) Uani 1 1 d . . .
C55 C 0.3484(3) 0.0302(3) 0.58936(19) 0.0533(16) Uani 1 1 d . . .
C56 C 0.3570(3) -0.0599(2) 0.58122(19) 0.0513(15) Uani 1 1 d . . .
C57 C 0.3163(3) -0.0648(3) 0.5345(2) 0.0609(17) Uani 1 1 d . . .
H57A H 0.3035 -0.0372 0.5158 0.073 Uiso 1 1 calc R . .
C58 C 0.2952(3) -0.1094(3) 0.5160(2) 0.070(2) Uani 1 1 d . . .
H58A H 0.2693 -0.1121 0.4849 0.084 Uiso 1 1 calc R . .
C59 C 0.3127(3) -0.1505(3) 0.5439(2) 0.0694(19) Uani 1 1 d . . .
H59A H 0.2972 -0.1807 0.5318 0.083 Uiso 1 1 calc R . .
C60 C 0.3537(3) -0.1471(2) 0.5904(2) 0.0593(17) Uani 1 1 d . . .
H60A H 0.3653 -0.1749 0.6089 0.071 Uiso 1 1 calc R . .
C61 C 0.3769(3) -0.1019(2) 0.60892(18) 0.0488(15) Uani 1 1 d . . .
C62 C 0.4674(3) -0.1298(2) 0.67739(19) 0.0486(15) Uani 1 1 d . . .
C63 C 0.5530(3) -0.1338(2) 0.75632(18) 0.0484(14) Uani 1 1 d . . .
C64 C 0.5804(3) -0.1050(2) 0.79691(18) 0.0480(14) Uani 1 1 d . . .
H64A H 0.5627 -0.0739 0.8002 0.058 Uiso 1 1 calc R . .
C65 C 0.6330(3) -0.1226(2) 0.83180(19) 0.0502(15) Uani 1 1 d . . .
H65A H 0.6509 -0.1038 0.8588 0.060 Uiso 1 1 calc R . .
C66 C 0.6590(3) -0.1687(2) 0.82594(19) 0.0503(15) Uani 1 1 d . . .
C67 C 0.6326(3) -0.1976(2) 0.7858(2) 0.0673(18) Uani 1 1 d . . .
H67A H 0.6510 -0.2284 0.7824 0.081 Uiso 1 1 calc R . .
C68 C 0.5795(3) -0.1803(2) 0.7514(2) 0.0637(18) Uani 1 1 d . . .
H68A H 0.5612 -0.1996 0.7248 0.076 Uiso 1 1 calc R . .
C69 C 0.3492(3) 0.9201(2) 0.31691(19) 0.0514(15) Uani 1 1 d . . .
H69A H 0.3835 0.9462 0.3218 0.062 Uiso 1 1 calc R . .
H69B H 0.3699 0.8943 0.2998 0.062 Uiso 1 1 calc R . .
C70 C 0.3369(3) 0.9010(3) 0.3681(2) 0.0735(19) Uani 1 1 d . . .
H70A H 0.3072 0.9236 0.3827 0.088 Uiso 1 1 calc R . .
H70B H 0.3125 0.8702 0.3642 0.088 Uiso 1 1 calc R . .
C71 C 0.4071(3) 0.8946(3) 0.4024(2) 0.080(2) Uani 1 1 d . . .
H71A H 0.4001 0.8726 0.4288 0.095 Uiso 1 1 calc R . .
H71B H 0.4415 0.8801 0.3841 0.095 Uiso 1 1 calc R . .
C72 C 0.4350(4) 0.9410(3) 0.4235(3) 0.094(2) Uani 1 1 d . . .
H72A H 0.4451 0.9621 0.3976 0.141 Uiso 1 1 calc R . .
H72B H 0.4776 0.9353 0.4458 0.141 Uiso 1 1 calc R . .
H72C H 0.4006 0.9560 0.4408 0.141 Uiso 1 1 calc R . .
C73 C 0.2558(3) 0.9846(2) 0.3057(2) 0.0552(16) Uani 1 1 d . . .
H73A H 0.2106 0.9929 0.2868 0.066 Uiso 1 1 calc R . .
H73B H 0.2476 0.9774 0.3389 0.066 Uiso 1 1 calc R . .
C74 C 0.3035(3) 1.0284(2) 0.3073(2) 0.0675(18) Uani 1 1 d . . .
H74A H 0.3108 1.0368 0.2742 0.081 Uiso 1 1 calc R . .
H74B H 0.3491 1.0206 0.3259 0.081 Uiso 1 1 calc R . .
C75 C 0.2723(4) 1.0717(2) 0.3307(3) 0.079(2) Uani 1 1 d . . .
H75A H 0.2236 1.0757 0.3156 0.095 Uiso 1 1 calc R . .
H75B H 0.2720 1.0649 0.3653 0.095 Uiso 1 1 calc R . .
C76 C 0.3105(5) 1.1177(3) 0.3262(3) 0.126(3) Uani 1 1 d . . .
H76A H 0.3604 1.1118 0.3323 0.190 Uiso 1 1 calc R . .
H76B H 0.2979 1.1405 0.3498 0.190 Uiso 1 1 calc R . .
H76C H 0.2979 1.1305 0.2937 0.190 Uiso 1 1 calc R . .
C77 C 0.2252(3) 0.9005(2) 0.2799(2) 0.0593(17) Uani 1 1 d . . .
H77A H 0.2152 0.8935 0.3127 0.071 Uiso 1 1 calc R . .
H77B H 0.1827 0.9142 0.2615 0.071 Uiso 1 1 calc R . .
C78 C 0.2411(3) 0.8529(2) 0.2558(3) 0.074(2) Uani 1 1 d . . .
H78A H 0.2492 0.8591 0.2223 0.089 Uiso 1 1 calc R . .
H78B H 0.2840 0.8390 0.2735 0.089 Uiso 1 1 calc R . .
C79 C 0.1816(4) 0.8173(2) 0.2553(3) 0.083(2) Uani 1 1 d . . .
H79A H 0.1752 0.8104 0.2889 0.100 Uiso 1 1 calc R . .
H79B H 0.1385 0.8322 0.2392 0.100 Uiso 1 1 calc R . .
C80 C 0.1926(4) 0.7718(3) 0.2305(3) 0.100(3) Uani 1 1 d . . .
H80A H 0.1949 0.7780 0.1964 0.150 Uiso 1 1 calc R . .
H80B H 0.1540 0.7502 0.2333 0.150 Uiso 1 1 calc R . .
H80C H 0.2360 0.7573 0.2454 0.150 Uiso 1 1 calc R . .
C81 C 0.3049(3) 0.9490(2) 0.23304(19) 0.0523(15) Uani 1 1 d . . .
H81A H 0.3453 0.9706 0.2375 0.063 Uiso 1 1 calc R . .
H81B H 0.3204 0.9187 0.2201 0.063 Uiso 1 1 calc R . .
C82 C 0.2494(4) 0.9709(3) 0.1948(2) 0.083(2) Uani 1 1 d . . .
H82A H 0.2330 1.0013 0.2068 0.100 Uiso 1 1 calc R . .
H82B H 0.2094 0.9491 0.1882 0.100 Uiso 1 1 calc R . .
C83 C 0.2824(5) 0.9801(4) 0.1455(2) 0.133(4) Uani 1 1 d . . .
H83A H 0.3277 0.9960 0.1540 0.159 Uiso 1 1 calc R . .
H83B H 0.2911 0.9489 0.1312 0.159 Uiso 1 1 calc R . .
C84 C 0.2409(6) 1.0082(4) 0.1093(3) 0.155(4) Uani 1 1 d . . .
H84A H 0.1978 0.9913 0.0979 0.232 Uiso 1 1 calc R . .
H84B H 0.2666 1.0137 0.0823 0.232 Uiso 1 1 calc R . .
H84C H 0.2302 1.0387 0.1232 0.232 Uiso 1 1 calc R . .
C85 C 0.2601(3) 0.94362(19) 0.7015(2) 0.0470(14) Uani 1 1 d . . .
H85A H 0.3038 0.9488 0.7235 0.056 Uiso 1 1 calc R . .
H85B H 0.2715 0.9424 0.6683 0.056 Uiso 1 1 calc R . .
C86 C 0.2295(3) 0.8946(2) 0.7136(2) 0.0660(18) Uani 1 1 d . . .
H86A H 0.2082 0.8976 0.7433 0.079 Uiso 1 1 calc R . .
H86B H 0.1926 0.8855 0.6872 0.079 Uiso 1 1 calc R . .
C87 C 0.2849(4) 0.8547(2) 0.7206(3) 0.085(2) Uani 1 1 d . . .
H87A H 0.3119 0.8556 0.6934 0.102 Uiso 1 1 calc R . .
H87B H 0.2611 0.8236 0.7197 0.102 Uiso 1 1 calc R . .
C88 C 0.3359(4) 0.8584(3) 0.7686(3) 0.101(3) Uani 1 1 d . . .
H88A H 0.3611 0.8886 0.7694 0.152 Uiso 1 1 calc R . .
H88B H 0.3688 0.8320 0.7708 0.152 Uiso 1 1 calc R . .
H88C H 0.3097 0.8571 0.7959 0.152 Uiso 1 1 calc R . .
C89 C 0.1420(2) 0.9791(2) 0.67280(19) 0.0507(15) Uani 1 1 d . . .
H89A H 0.1130 1.0076 0.6754 0.061 Uiso 1 1 calc R . .
H89B H 0.1183 0.9519 0.6856 0.061 Uiso 1 1 calc R . .
C90 C 0.1448(3) 0.9698(2) 0.6181(2) 0.0584(16) Uani 1 1 d . . .
H90A H 0.1659 0.9975 0.6041 0.070 Uiso 1 1 calc R . .
H90B H 0.1740 0.9417 0.6146 0.070 Uiso 1 1 calc R . .
C91 C 0.0713(3) 0.9613(3) 0.5907(2) 0.0703(19) Uani 1 1 d . . .
H91A H 0.0430 0.9901 0.5935 0.084 Uiso 1 1 calc R . .
H91B H 0.0496 0.9348 0.6063 0.084 Uiso 1 1 calc R . .
C92 C 0.0700(4) 0.9494(3) 0.5360(2) 0.112(3) Uani 1 1 d . . .
H92A H 0.0894 0.9760 0.5199 0.169 Uiso 1 1 calc R . .
H92B H 0.0221 0.9438 0.5210 0.169 Uiso 1 1 calc R . .
H92C H 0.0976 0.9208 0.5328 0.169 Uiso 1 1 calc R . .
C93 C 0.2479(3) 1.03199(19) 0.6894(2) 0.0524(15) Uani 1 1 d . . .
H93A H 0.2491 1.0300 0.6543 0.063 Uiso 1 1 calc R . .
H93B H 0.2964 1.0326 0.7057 0.063 Uiso 1 1 calc R . .
C94 C 0.2117(3) 1.0797(2) 0.7005(3) 0.081(2) Uani 1 1 d . . .
H94A H 0.1643 1.0799 0.6824 0.098 Uiso 1 1 calc R . .
H94B H 0.2076 1.0805 0.7352 0.098 Uiso 1 1 calc R . .
C95 C 0.2474(3) 1.1225(2) 0.6885(3) 0.076(2) Uani 1 1 d . . .
H95A H 0.2504 1.1219 0.6536 0.091 Uiso 1 1 calc R . .
H95B H 0.2953 1.1215 0.7057 0.091 Uiso 1 1 calc R . .
C96 C 0.2146(3) 1.1703(2) 0.7002(2) 0.0712(19) Uani 1 1 d . . .
H96A H 0.1651 1.1699 0.6879 0.107 Uiso 1 1 calc R . .
H96B H 0.2370 1.1963 0.6850 0.107 Uiso 1 1 calc R . .
H96C H 0.2211 1.1750 0.7351 0.107 Uiso 1 1 calc R . .
C97 C 0.1973(3) 0.9923(2) 0.7591(2) 0.0618(17) Uani 1 1 d . . .
H97A H 0.1671 1.0204 0.7607 0.074 Uiso 1 1 calc R . .
H97B H 0.1712 0.9641 0.7675 0.074 Uiso 1 1 calc R . .
C98 C 0.2621(3) 0.9982(3) 0.7977(2) 0.082(2) Uani 1 1 d . . .
H98A H 0.2942 1.0211 0.7856 0.099 Uiso 1 1 calc R . .
H98B H 0.2863 0.9673 0.8023 0.099 Uiso 1 1 calc R . .
C99 C 0.2453(5) 1.0160(3) 0.8475(3) 0.128(4) Uani 1 1 d DU . .
H99A H 0.1972 1.0065 0.8502 0.153 Uiso 1 1 calc R . .
H99B H 0.2759 0.9987 0.8730 0.153 Uiso 1 1 calc R . .
C100 C 0.2515(8) 1.0624(4) 0.8573(4) 0.231(8) Uani 1 1 d DU . .
H10B H 0.2983 1.0730 0.8539 0.346 Uiso 1 1 calc R . .
H10C H 0.2428 1.0682 0.8904 0.346 Uiso 1 1 calc R . .
H10D H 0.2178 1.0801 0.8349 0.346 Uiso 1 1 calc R . .
C101 C 0.4898(3) 0.2695(2) 0.42549(17) 0.0459(14) Uani 1 1 d . . .
H20D H 0.5124 0.3009 0.4244 0.055 Uiso 1 1 calc R . .
H20E H 0.5180 0.2463 0.4104 0.055 Uiso 1 1 calc R . .
C102 C 0.4178(3) 0.2723(2) 0.39476(19) 0.0569(16) Uani 1 1 d . . .
H20F H 0.3868 0.2920 0.4115 0.068 Uiso 1 1 calc R . .
H20G H 0.3977 0.2400 0.3907 0.068 Uiso 1 1 calc R . .
C103 C 0.4230(3) 0.2945(2) 0.34345(19) 0.0563(16) Uani 1 1 d . . .
H20H H 0.4432 0.3267 0.3479 0.068 Uiso 1 1 calc R . .
H20I H 0.4548 0.2749 0.3272 0.068 Uiso 1 1 calc R . .
C104 C 0.3531(3) 0.2980(2) 0.3107(2) 0.0726(19) Uani 1 1 d . . .
H20J H 0.3331 0.2662 0.3053 0.109 Uiso 1 1 calc R . .
H20K H 0.3599 0.3120 0.2798 0.109 Uiso 1 1 calc R . .
H20L H 0.3216 0.3181 0.3260 0.109 Uiso 1 1 calc R . .
C105 C 0.4554(3) 0.2064(2) 0.4846(2) 0.0508(15) Uani 1 1 d . . .
H20M H 0.4588 0.1990 0.5194 0.061 Uiso 1 1 calc R . .
H20N H 0.4056 0.2099 0.4720 0.061 Uiso 1 1 calc R . .
C106 C 0.4836(3) 0.1628(2) 0.4592(2) 0.0584(16) Uani 1 1 d . . .
H20O H 0.5307 0.1548 0.4752 0.070 Uiso 1 1 calc R . .
H20P H 0.4864 0.1707 0.4251 0.070 Uiso 1 1 calc R . .
C107 C 0.4340(3) 0.1193(2) 0.4617(2) 0.0699(19) Uani 1 1 d . . .
H20Q H 0.4304 0.1127 0.4959 0.084 Uiso 1 1 calc R . .
H20R H 0.3873 0.1279 0.4455 0.084 Uiso 1 1 calc R . .
C108 C 0.4581(4) 0.0739(2) 0.4384(3) 0.093(2) Uani 1 1 d . . .
H20S H 0.4600 0.0798 0.4042 0.140 Uiso 1 1 calc R . .
H20T H 0.4255 0.0481 0.4418 0.140 Uiso 1 1 calc R . .
H20U H 0.5042 0.0650 0.4545 0.140 Uiso 1 1 calc R . .
C109 C 0.5690(3) 0.2537(2) 0.50225(19) 0.0508(15) Uani 1 1 d . . .
H20V H 0.5913 0.2832 0.4931 0.061 Uiso 1 1 calc R . .
H20W H 0.5911 0.2269 0.4874 0.061 Uiso 1 1 calc R . .
C110 C 0.5853(3) 0.2482(2) 0.5582(2) 0.0598(16) Uani 1 1 d . . .
H11B H 0.5698 0.2769 0.5739 0.072 Uiso 1 1 calc R . .
H11C H 0.5600 0.2206 0.5686 0.072 Uiso 1 1 calc R . .
C111 C 0.6646(3) 0.2412(2) 0.5733(2) 0.0643(17) Uani 1 1 d . . .
H11D H 0.6900 0.2656 0.5575 0.077 Uiso 1 1 calc R . .
H11E H 0.6782 0.2096 0.5623 0.077 Uiso 1 1 calc R . .
C112 C 0.6857(3) 0.2448(3) 0.6295(2) 0.085(2) Uani 1 1 d . . .
H11F H 0.6761 0.2770 0.6402 0.127 Uiso 1 1 calc R . .
H11G H 0.7352 0.2380 0.6378 0.127 Uiso 1 1 calc R . .
H11H H 0.6589 0.2218 0.6454 0.127 Uiso 1 1 calc R . .
C113 C 0.4509(3) 0.29171(19) 0.50710(19) 0.0471(14) Uani 1 1 d . . .
H11I H 0.4017 0.2912 0.4923 0.057 Uiso 1 1 calc R . .
H11J H 0.4528 0.2806 0.5407 0.057 Uiso 1 1 calc R . .
C114 C 0.4765(3) 0.3439(2) 0.5082(2) 0.0526(15) Uani 1 1 d . . .
H11K H 0.4754 0.3554 0.4748 0.063 Uiso 1 1 calc R . .
H11L H 0.5251 0.3452 0.5242 0.063 Uiso 1 1 calc R . .
C115 C 0.4311(3) 0.3771(2) 0.5353(2) 0.0570(16) Uani 1 1 d . . .
H11M H 0.4288 0.3636 0.5676 0.068 Uiso 1 1 calc R . .
H11N H 0.4541 0.4084 0.5399 0.068 Uiso 1 1 calc R . .
C116 C 0.3571(3) 0.3844(2) 0.5095(3) 0.083(2) Uani 1 1 d . . .
H11O H 0.3585 0.3939 0.4761 0.124 Uiso 1 1 calc R . .
H11P H 0.3344 0.4094 0.5259 0.124 Uiso 1 1 calc R . .
H11Q H 0.3311 0.3547 0.5100 0.124 Uiso 1 1 calc R . .
C117 C 0.8750(3) 0.8298(2) 0.9904(2) 0.076(2) Uani 1 1 d . . .
H11R H 0.8333 0.8334 0.9661 0.092 Uiso 1 1 calc R . .
H11S H 0.8603 0.8142 1.0189 0.092 Uiso 1 1 calc R . .
C118 C 0.9023(4) 0.8803(3) 1.0056(3) 0.095(2) Uani 1 1 d . . .
H11T H 0.9262 0.8943 0.9802 0.114 Uiso 1 1 calc R . .
H11U H 0.9357 0.8785 1.0357 0.114 Uiso 1 1 calc R . .
C119 C 0.9517(4) 0.8187(3) 0.9224(3) 0.101(3) Uani 1 1 d . . .
H11V H 0.9790 0.8476 0.9322 0.121 Uiso 1 1 calc R . .
H11W H 0.9829 0.7958 0.9096 0.121 Uiso 1 1 calc R . .
C120 C 0.8937(4) 0.8322(3) 0.8815(3) 0.102(3) Uani 1 1 d . . .
H12B H 0.8600 0.8528 0.8947 0.123 Uiso 1 1 calc R . .
H12C H 0.8691 0.8029 0.8693 0.123 Uiso 1 1 calc R . .
C121 C 0.8853(3) 0.7490(2) 0.9561(2) 0.0644(18) Uani 1 1 d . . .
H12D H 0.8663 0.7379 0.9849 0.077 Uiso 1 1 calc R . .
H12E H 0.8454 0.7567 0.9312 0.077 Uiso 1 1 calc R . .
C122 C 0.9259(3) 0.7071(2) 0.9370(2) 0.0661(18) Uani 1 1 d . . .
H12F H 0.9699 0.7021 0.9587 0.079 Uiso 1 1 calc R . .
H12G H 0.9370 0.7149 0.9045 0.079 Uiso 1 1 calc R . .
C123 C 0.9897(4) 0.7856(3) 1.0076(4) 0.125(4) Uani 1 1 d . B .
H12H H 1.0216 0.7650 0.9926 0.150 Uiso 1 1 calc R . .
H12I H 1.0139 0.8160 1.0158 0.150 Uiso 1 1 calc R . .
C124 C 0.9770(4) 0.7622(4) 1.0546(4) 0.146(5) Uani 1 1 d D . .
H12J H 0.9473 0.7339 1.0473 0.175 Uiso 1 1 calc R A 1
H12K H 0.9522 0.7847 1.0732 0.175 Uiso 1 1 calc R A 1
C125 C 0.8813(3) 0.6609(2) 0.9344(2) 0.0711(19) Uani 1 1 d . . .
H12L H 0.8376 0.6664 0.9124 0.085 Uiso 1 1 calc R . .
H12M H 0.8692 0.6542 0.9668 0.085 Uiso 1 1 calc R . .
C126 C 0.9184(4) 0.6166(2) 0.9165(3) 0.087(2) Uani 1 1 d . . .
H12N H 0.9292 0.6225 0.8840 0.131 Uiso 1 1 calc R . .
H12O H 0.8879 0.5889 0.9160 0.131 Uiso 1 1 calc R . .
H12P H 0.9613 0.6105 0.9384 0.131 Uiso 1 1 calc R . .
C127 C 0.9200(5) 0.8589(3) 0.8373(3) 0.114(3) Uani 1 1 d . . .
H12Q H 0.9441 0.8885 0.8491 0.137 Uiso 1 1 calc R . .
H12R H 0.9538 0.8384 0.8238 0.137 Uiso 1 1 calc R . .
C128 C 0.8608(6) 0.8711(4) 0.7976(4) 0.158(5) Uani 1 1 d . . .
H12S H 0.8336 0.8425 0.7884 0.236 Uiso 1 1 calc R . .
H12T H 0.8798 0.8834 0.7696 0.236 Uiso 1 1 calc R . .
H12U H 0.8311 0.8952 0.8093 0.236 Uiso 1 1 calc R . .
C129 C 0.8391(5) 0.9114(3) 1.0136(3) 0.120(3) Uani 1 1 d . . .
H12V H 0.8078 0.9131 0.9826 0.144 Uiso 1 1 calc R . .
H12W H 0.8138 0.8945 1.0366 0.144 Uiso 1 1 calc R . .
C131 C 1.0461(6) 0.7470(4) 1.0856(6) 0.176(6) Uani 0.56(2) 1 d PD B 1
C133 C 1.0401(8) 0.7298(6) 1.1249(5) 0.081(6) Uani 0.56(2) 1 d P B 1
C132 C 1.0461(6) 0.7470(4) 1.0856(6) 0.176(6) Uani 0.44(2) 1 d PD B 2
C134 C 1.0802(10) 0.7003(8) 1.0924(9) 0.127(11) Uani 0.44(2) 1 d P B 2
C130 C 0.8506(5) 0.9579(4) 1.0305(4) 0.161(4) Uani 1 1 d . . .
H13A H 0.8546 0.9581 1.0657 0.241 Uiso 1 1 calc R . .
H13B H 0.8117 0.9781 1.0169 0.241 Uiso 1 1 calc R . .
H13C H 0.8934 0.9701 1.0207 0.241 Uiso 1 1 calc R . .

loop_
_atom_site_aniso_label
_atom_site_aniso_U_11
_atom_site_aniso_U_22
_atom_site_aniso_U_33
_atom_site_aniso_U_23
_atom_site_aniso_U_13
_atom_site_aniso_U_12
S1 0.0339(7) 0.0360(8) 0.0345(7) 0.0035(6) 0.0071(6) 0.0040(6)
S2 0.0292(7) 0.0470(9) 0.0404(7) -0.0007(6) 0.0067(6) -0.0009(7)
N1 0.042(3) 0.071(4) 0.058(3) -0.010(3) 0.008(3) -0.001(3)
N2 0.051(3) 0.044(3) 0.038(2) 0.006(2) 0.000(2) -0.008(2)
N3 0.041(3) 0.041(3) 0.041(2) 0.009(2) 0.006(2) -0.001(2)
N4 0.034(2) 0.046(3) 0.044(2) 0.011(2) -0.006(2) -0.003(2)
N5 0.034(2) 0.044(3) 0.040(2) 0.002(2) -0.004(2) -0.003(2)
N6 0.045(3) 0.038(3) 0.043(3) 0.001(2) 0.006(2) 0.000(2)
N7 0.039(2) 0.039(3) 0.040(2) 0.002(2) 0.008(2) 0.008(2)
N8 0.047(3) 0.039(3) 0.037(2) 0.010(2) 0.006(2) 0.007(2)
N9 0.080(3) 0.043(3) 0.041(3) 0.008(2) 0.021(2) 0.019(3)
N10 0.060(3) 0.061(4) 0.044(3) -0.007(3) 0.004(3) 0.009(3)
N11 0.060(3) 0.066(4) 0.088(4) 0.017(4) 0.023(3) 0.006(3)
N12 0.056(3) 0.041(3) 0.044(3) -0.006(2) 0.018(2) -0.005(2)
N13 0.051(3) 0.039(3) 0.043(3) -0.004(2) 0.016(2) 0.000(2)
N14 0.047(3) 0.042(3) 0.055(3) 0.004(2) 0.015(2) -0.004(2)
N15 0.050(3) 0.052(3) 0.055(3) 0.009(2) 0.014(3) 0.000(3)
N16 0.033(3) 0.072(4) 0.048(3) 0.010(3) -0.002(2) 0.005(3)
N17 0.035(3) 0.071(4) 0.042(3) 0.001(3) -0.007(2) 0.004(3)
N18 0.044(3) 0.059(3) 0.043(3) -0.006(2) 0.005(2) 0.000(3)
N19 0.059(3) 0.053(3) 0.040(3) -0.006(2) -0.001(2) 0.006(3)
N20 0.059(3) 0.062(4) 0.062(3) 0.003(3) 0.010(3) 0.008(3)
N21 0.031(2) 0.053(3) 0.058(3) -0.004(2) 0.010(2) 0.001(2)
N22 0.025(2) 0.046(3) 0.062(3) -0.009(2) 0.015(2) -0.005(2)
N23 0.039(3) 0.050(3) 0.052(3) 0.002(2) 0.019(2) 0.000(2)
N24 0.033(3) 0.088(4) 0.116(5) -0.060(4) 0.015(3) -0.011(3)
O1 0.0319(18) 0.048(2) 0.0356(18) 0.0013(16) 0.0037(15) 0.0012(17)
O2 0.045(2) 0.035(2) 0.048(2) 0.0061(16) 0.0169(17) 0.0090(17)
O3 0.0385(19) 0.049(2) 0.0393(19) 0.0036(17) 0.0050(16) -0.0019(18)
O4 0.0381(19) 0.030(2) 0.051(2) 0.0056(16) 0.0108(17) -0.0037(17)
O5 0.0340(19) 0.047(2) 0.0446(19) -0.0032(17) 0.0087(17) 0.0022(17)
O6 0.037(2) 0.045(2) 0.060(2) -0.0023(18) 0.0151(18) -0.0093(18)
O7 0.0361(19) 0.042(2) 0.055(2) 0.0038(17) 0.0149(17) 0.0097(17)
O8 0.0348(19) 0.069(3) 0.042(2) 0.0042(18) 0.0065(17) 0.0016(19)
O9 0.079(3) 0.105(4) 0.061(3) 0.016(3) -0.013(3) -0.024(3)
O10 0.058(3) 0.056(3) 0.092(3) -0.015(2) -0.003(2) -0.010(2)
O11 0.058(2) 0.055(3) 0.056(2) 0.017(2) 0.004(2) -0.012(2)
O12 0.031(2) 0.060(3) 0.061(2) 0.013(2) -0.0062(19) -0.0004(19)
O13 0.075(3) 0.053(3) 0.052(2) -0.006(2) 0.007(2) 0.020(2)
O14 0.065(2) 0.047(2) 0.040(2) 0.0099(18) 0.0112(19) 0.007(2)
O15 0.112(4) 0.072(3) 0.067(3) 0.005(3) 0.015(3) 0.048(3)
O16 0.082(3) 0.080(3) 0.048(2) -0.005(2) 0.013(2) 0.019(3)
O17 0.077(3) 0.051(3) 0.135(4) 0.019(3) 0.038(3) 0.003(3)
O18 0.101(4) 0.089(4) 0.087(3) 0.014(3) 0.041(3) -0.012(3)
O19 0.091(3) 0.053(3) 0.059(2) -0.015(2) 0.032(2) -0.013(2)
O20 0.087(3) 0.071(3) 0.065(3) 0.013(2) 0.031(2) -0.014(3)
O21 0.037(2) 0.098(4) 0.067(3) 0.008(2) -0.008(2) 0.008(2)
O22 0.070(3) 0.061(3) 0.049(2) -0.015(2) 0.003(2) 0.008(2)
O23 0.068(3) 0.057(3) 0.092(3) -0.002(2) 0.002(3) 0.021(2)
O24 0.069(3) 0.088(3) 0.052(2) -0.008(2) -0.005(2) 0.019(3)
C1 0.038(3) 0.049(4) 0.053(3) -0.007(3) 0.008(3) -0.002(3)
C2 0.051(4) 0.042(4) 0.063(4) -0.003(3) 0.007(3) -0.007(3)
C3 0.053(4) 0.043(4) 0.057(4) 0.008(3) 0.003(3) 0.002(3)
C4 0.046(3) 0.039(4) 0.040(3) 0.000(3) 0.008(3) -0.001(3)
C5 0.053(3) 0.041(4) 0.045(3) 0.004(3) 0.004(3) -0.006(3)
C6 0.054(4) 0.051(4) 0.045(3) 0.007(3) 0.000(3) -0.004(3)
C7 0.036(3) 0.047(4) 0.043(3) 0.006(3) 0.010(3) 0.002(3)
C8 0.030(3) 0.041(4) 0.043(3) 0.011(3) 0.008(2) 0.005(3)
C9 0.036(3) 0.048(4) 0.050(3) 0.007(3) 0.015(3) 0.002(3)
C10 0.040(3) 0.053(4) 0.060(4) 0.018(3) 0.007(3) 0.006(3)
C11 0.040(3) 0.065(5) 0.047(3) 0.022(3) -0.006(3) 0.003(3)
C12 0.040(3) 0.055(4) 0.051(3) 0.010(3) 0.000(3) -0.003(3)
C13 0.030(3) 0.043(4) 0.040(3) 0.011(3) 0.007(2) 0.006(3)
C14 0.033(3) 0.051(4) 0.038(3) 0.008(3) 0.004(3) 0.003(3)
C15 0.034(3) 0.051(4) 0.038(3) -0.002(3) 0.005(3) -0.008(3)
C16 0.050(4) 0.058(4) 0.049(3) 0.002(3) 0.001(3) -0.011(3)
C17 0.065(4) 0.069(5) 0.059(4) -0.006(4) -0.011(3) -0.018(4)
C18 0.077(5) 0.062(5) 0.068(4) -0.016(4) 0.003(4) -0.030(4)
C19 0.056(4) 0.050(4) 0.055(4) 0.001(3) 0.010(3) -0.013(3)
C20 0.037(3) 0.047(4) 0.036(3) 0.000(3) 0.008(3) -0.009(3)
C21 0.051(4) 0.044(4) 0.043(3) 0.000(3) 0.016(3) -0.003(3)
C22 0.037(3) 0.037(3) 0.043(3) 0.014(3) 0.014(3) 0.003(3)
C23 0.053(3) 0.040(4) 0.049(3) 0.008(3) 0.022(3) 0.004(3)
C24 0.059(4) 0.044(4) 0.049(3) 0.014(3) 0.021(3) 0.017(3)
C25 0.050(3) 0.052(4) 0.055(4) 0.023(3) 0.013(3) 0.015(3)
C26 0.051(3) 0.043(4) 0.045(3) 0.008(3) 0.011(3) 0.005(3)
C27 0.039(3) 0.039(3) 0.044(3) 0.010(3) 0.012(3) 0.007(3)
C28 0.046(3) 0.040(4) 0.029(3) 0.002(3) 0.001(3) 0.003(3)
C29 0.054(3) 0.038(3) 0.039(3) 0.002(3) 0.004(3) 0.001(3)
C30 0.050(3) 0.040(3) 0.038(3) 0.007(2) 0.005(3) 0.009(3)
C31 0.046(3) 0.055(4) 0.031(3) 0.000(3) -0.002(3) -0.002(3)
C32 0.047(3) 0.044(4) 0.030(3) -0.003(3) 0.001(3) 0.006(3)
C33 0.070(4) 0.043(4) 0.050(4) 0.001(3) 0.002(3) 0.019(3)
C34 0.076(4) 0.046(4) 0.036(3) 0.006(3) 0.005(3) 0.009(3)
C35 0.056(4) 0.052(4) 0.057(4) 0.014(3) 0.016(3) 0.006(3)
C36 0.083(5) 0.063(5) 0.048(3) 0.001(3) 0.017(3) -0.003(4)
C37 0.078(4) 0.046(4) 0.053(4) 0.002(3) 0.022(3) -0.011(3)
C38 0.044(3) 0.042(4) 0.043(3) -0.002(3) 0.007(3) 0.005(3)
C39 0.049(3) 0.045(4) 0.054(3) -0.001(3) 0.011(3) 0.004(3)
C40 0.048(3) 0.044(4) 0.069(4) 0.002(3) 0.008(3) -0.003(3)
C41 0.047(3) 0.046(4) 0.049(3) -0.001(3) 0.010(3) 0.000(3)
C42 0.037(3) 0.038(4) 0.064(4) -0.009(3) 0.022(3) -0.004(3)
C43 0.046(3) 0.049(4) 0.064(4) -0.007(3) 0.010(3) 0.001(3)
C44 0.050(4) 0.057(4) 0.078(5) -0.022(4) 0.014(3) -0.012(3)
C45 0.061(4) 0.047(4) 0.087(5) -0.010(4) 0.031(4) -0.016(3)
C46 0.059(4) 0.041(4) 0.072(4) -0.001(3) 0.027(3) -0.005(3)
C47 0.047(3) 0.034(3) 0.062(4) -0.002(3) 0.024(3) 0.002(3)
C48 0.057(4) 0.051(4) 0.050(4) 0.012(3) 0.029(3) 0.007(3)
C49 0.046(4) 0.066(5) 0.050(4) 0.023(3) 0.022(3) 0.020(3)
C50 0.073(4) 0.070(5) 0.064(4) 0.023(4) 0.039(4) 0.016(4)
C51 0.073(5) 0.090(6) 0.085(5) 0.053(5) 0.048(4) 0.037(5)
C52 0.045(4) 0.125(8) 0.069(5) 0.046(5) 0.021(4) 0.023(5)
C53 0.042(4) 0.098(6) 0.057(4) 0.033(4) 0.011(3) 0.012(4)
C54 0.039(3) 0.071(5) 0.054(4) 0.020(4) 0.024(3) 0.010(3)
C55 0.033(3) 0.087(5) 0.040(3) 0.006(3) 0.006(3) 0.001(4)
C56 0.033(3) 0.077(5) 0.044(3) -0.004(3) 0.005(3) 0.003(3)
C57 0.043(3) 0.092(5) 0.046(3) -0.005(3) 0.000(3) -0.003(4)
C58 0.042(4) 0.108(6) 0.055(4) -0.015(4) -0.006(3) 0.001(4)
C59 0.046(4) 0.092(6) 0.067(4) -0.031(4) -0.002(3) -0.011(4)
C60 0.046(4) 0.079(5) 0.054(4) -0.009(3) 0.011(3) -0.003(3)
C61 0.036(3) 0.075(5) 0.036(3) -0.012(3) 0.008(3) -0.003(3)
C62 0.047(4) 0.060(4) 0.039(3) -0.007(3) 0.009(3) -0.009(3)
C63 0.058(4) 0.050(4) 0.037(3) -0.002(3) 0.007(3) 0.006(3)
C64 0.053(4) 0.045(4) 0.044(3) -0.005(3) 0.003(3) 0.009(3)
C65 0.051(4) 0.051(4) 0.049(3) -0.012(3) 0.006(3) -0.003(3)
C66 0.055(4) 0.050(4) 0.044(3) 0.003(3) 0.004(3) 0.011(3)
C67 0.088(5) 0.057(4) 0.054(4) -0.005(3) 0.001(4) 0.020(4)
C68 0.088(5) 0.051(4) 0.047(3) -0.011(3) -0.007(4) 0.011(4)
C69 0.028(3) 0.062(4) 0.064(4) -0.006(3) 0.009(3) 0.008(3)
C70 0.055(4) 0.095(6) 0.073(4) 0.006(4) 0.018(4) 0.013(4)
C71 0.071(5) 0.083(6) 0.084(5) -0.003(4) 0.006(4) 0.019(4)
C72 0.074(5) 0.114(7) 0.095(5) -0.014(5) 0.016(4) -0.014(5)
C73 0.039(3) 0.059(4) 0.070(4) -0.005(3) 0.019(3) 0.007(3)
C74 0.064(4) 0.054(4) 0.092(5) -0.007(4) 0.036(4) 0.004(4)
C75 0.078(5) 0.061(5) 0.107(5) -0.021(4) 0.040(4) -0.004(4)
C76 0.131(7) 0.089(7) 0.173(9) -0.024(6) 0.068(7) 0.010(6)
C77 0.036(3) 0.068(5) 0.077(4) -0.006(3) 0.018(3) -0.009(3)
C78 0.060(4) 0.064(5) 0.105(5) -0.017(4) 0.036(4) -0.016(4)
C79 0.079(5) 0.063(5) 0.116(6) -0.002(4) 0.047(5) -0.009(4)
C80 0.112(6) 0.070(6) 0.129(6) -0.012(5) 0.054(5) -0.023(5)
C81 0.042(3) 0.059(4) 0.058(4) -0.005(3) 0.013(3) 0.006(3)
C82 0.076(5) 0.110(6) 0.065(4) -0.001(4) 0.013(4) 0.031(4)
C83 0.153(8) 0.189(10) 0.052(4) 0.012(5) -0.003(5) 0.117(8)
C84 0.186(11) 0.148(10) 0.130(8) 0.004(7) 0.020(8) -0.013(8)
C85 0.035(3) 0.043(4) 0.066(4) -0.008(3) 0.017(3) 0.000(3)
C86 0.055(4) 0.056(4) 0.092(5) -0.001(4) 0.024(4) -0.014(3)
C87 0.085(5) 0.041(4) 0.136(7) 0.011(4) 0.046(5) 0.002(4)
C88 0.075(5) 0.087(6) 0.146(7) 0.048(5) 0.031(5) 0.014(5)
C89 0.028(3) 0.057(4) 0.069(4) -0.010(3) 0.014(3) -0.006(3)
C90 0.039(3) 0.072(5) 0.066(4) -0.003(3) 0.015(3) -0.009(3)
C91 0.043(4) 0.096(6) 0.071(4) 0.000(4) 0.006(3) -0.009(4)
C92 0.095(6) 0.172(9) 0.067(5) 0.002(5) 0.001(4) -0.028(6)
C93 0.031(3) 0.045(4) 0.083(4) 0.002(3) 0.015(3) -0.004(3)
C94 0.044(4) 0.050(4) 0.151(7) 0.004(4) 0.018(4) 0.005(3)
C95 0.047(4) 0.054(5) 0.126(6) 0.009(4) 0.012(4) 0.002(4)
C96 0.073(4) 0.048(4) 0.095(5) 0.006(4) 0.018(4) 0.003(4)
C97 0.049(4) 0.075(5) 0.068(4) -0.028(3) 0.032(3) -0.014(3)
C98 0.069(4) 0.120(6) 0.062(4) -0.032(4) 0.024(4) -0.030(4)
C99 0.128(7) 0.142(7) 0.125(7) -0.070(7) 0.061(6) -0.076(7)
C100 0.40(2) 0.124(8) 0.224(12) -0.055(9) 0.227(14) -0.060(12)
C101 0.036(3) 0.058(4) 0.047(3) 0.003(3) 0.017(3) 0.002(3)
C102 0.045(3) 0.076(5) 0.053(3) 0.003(3) 0.018(3) 0.000(3)
C103 0.050(4) 0.067(4) 0.053(3) -0.006(3) 0.012(3) -0.006(3)
C104 0.061(4) 0.092(6) 0.064(4) -0.001(4) 0.006(3) -0.001(4)
C105 0.044(3) 0.054(4) 0.058(4) 0.000(3) 0.018(3) -0.004(3)
C106 0.052(4) 0.062(4) 0.067(4) -0.005(3) 0.027(3) -0.004(3)
C107 0.073(4) 0.050(4) 0.094(5) -0.009(4) 0.039(4) -0.007(4)
C108 0.095(5) 0.067(5) 0.128(6) -0.012(5) 0.052(5) -0.018(4)
C109 0.031(3) 0.054(4) 0.068(4) 0.002(3) 0.009(3) 0.000(3)
C110 0.061(4) 0.058(4) 0.061(4) 0.006(3) 0.011(3) 0.005(3)
C111 0.045(4) 0.069(5) 0.077(4) 0.002(3) 0.001(3) -0.003(3)
C112 0.067(4) 0.098(6) 0.082(5) 0.004(4) -0.014(4) 0.000(4)
C113 0.044(3) 0.050(4) 0.050(3) 0.001(3) 0.015(3) -0.004(3)
C114 0.051(3) 0.051(4) 0.057(3) 0.004(3) 0.014(3) -0.002(3)
C115 0.057(4) 0.056(4) 0.059(4) 0.003(3) 0.013(3) 0.001(3)
C116 0.062(4) 0.072(5) 0.115(6) 0.009(4) 0.016(4) 0.001(4)
C117 0.044(4) 0.095(6) 0.092(5) -0.041(4) 0.013(4) 0.003(4)
C118 0.074(5) 0.092(6) 0.119(6) -0.049(5) 0.012(5) 0.005(5)
C119 0.060(5) 0.093(6) 0.169(8) -0.072(6) 0.080(6) -0.041(4)
C120 0.077(5) 0.113(7) 0.131(7) -0.032(6) 0.061(6) -0.036(5)
C121 0.038(3) 0.084(5) 0.073(4) -0.032(4) 0.013(3) -0.023(3)
C122 0.049(4) 0.077(5) 0.075(4) -0.032(4) 0.017(3) -0.015(4)
C123 0.036(4) 0.134(8) 0.197(10) -0.114(8) -0.004(6) -0.001(5)
C124 0.067(6) 0.217(12) 0.138(8) -0.103(9) -0.039(6) 0.056(7)
C125 0.064(4) 0.085(5) 0.068(4) -0.020(4) 0.025(4) -0.023(4)
C126 0.081(5) 0.075(5) 0.110(6) -0.026(4) 0.030(5) -0.018(4)
C127 0.129(8) 0.067(6) 0.174(9) -0.045(6) 0.118(7) -0.050(5)
C128 0.182(11) 0.139(10) 0.178(11) 0.023(8) 0.116(9) -0.015(9)
C129 0.136(8) 0.085(7) 0.147(8) -0.050(6) 0.049(6) 0.017(6)
C131 0.115(9) 0.128(11) 0.248(16) -0.040(10) -0.096(11) 0.024(8)
C133 0.084(11) 0.103(13) 0.053(8) 0.018(8) -0.003(8) -0.006(9)
C132 0.115(9) 0.128(11) 0.248(16) -0.040(10) -0.096(11) 0.024(8)
C134 0.102(15) 0.111(18) 0.18(2) 0.084(16) 0.068(15) 0.067(13)
C130 0.128(8) 0.145(11) 0.216(12) -0.004(9) 0.051(8) -0.022(8)

loop_
_atom_type_symbol
_atom_type_description
_atom_type_scat_dispersion_real
_atom_type_scat_dispersion_imag
_atom_type_scat_source
C C 0.0033 0.0016 'International Tables Vol C Tables 4.2.6.8 and 6.1.1.4'
H H 0.0000 0.0000 'International Tables Vol C Tables 4.2.6.8 and 6.1.1.4'
N N 0.0061 0.0033 'International Tables Vol C Tables 4.2.6.8 and 6.1.1.4'
O O 0.0106 0.0060 'International Tables Vol C Tables 4.2.6.8 and 6.1.1.4'
S S 0.1246 0.1234 'International Tables Vol C Tables 4.2.6.8 and 6.1.1.4'

loop_
_geom_angle_atom_site_label_1
_geom_angle_atom_site_label_2
_geom_angle_atom_site_label_3
_geom_angle
O3 S1 O4 108.81(19)
O3 S1 O2 108.19(19)
O4 S1 O2 109.45(19)
O3 S1 O1 110.01(18)
O4 S1 O1 110.53(19)
O2 S1 O1 109.80(18)
O7 S2 O5 109.12(19)
O7 S2 O8 110.6(2)
O5 S2 O8 109.95(18)
O7 S2 O6 109.91(19)
O5 S2 O6 107.9(2)
O8 S2 O6 109.3(2)
O10 N1 O9 123.9(5)
O10 N1 C1 118.6(5)
O9 N1 C1 117.5(5)
C7 N2 C4 128.4(5)
C7 N2 H2 115.8
C4 N2 H2 115.8
C7 N3 C8 126.2(4)
C7 N3 H3 116.9
C8 N3 H3 116.9
C14 N4 C13 125.7(4)
C14 N4 H4 117.1
C13 N4 H4 117.1
C14 N5 C15 127.0(4)
C14 N5 H5 116.5
C15 N5 H5 116.5
C21 N6 C20 125.1(4)
C21 N6 H6 117.5
C20 N6 H6 117.5
C21 N7 C22 127.2(4)
C21 N7 H7 116.4
C22 N7 H7 116.4
C28 N8 C27 126.6(4)
C28 N8 H8 116.7
C27 N8 H8 116.7
C28 N9 C29 129.1(4)
C28 N9 H9 115.4
C29 N9 H9 115.4
O16 N10 O15 122.7(5)
O16 N10 C32 118.7(5)
O15 N10 C32 118.5(5)
O17 N11 O18 123.5(6)
O17 N11 C35 118.7(6)
O18 N11 C35 117.7(6)
C41 N12 C38 128.6(4)
C41 N12 H12 115.7
C38 N12 H12 115.7
C41 N13 C42 125.1(4)
C41 N13 H13 117.5
C42 N13 H13 117.5
C48 N14 C47 128.2(5)
C48 N14 H14 115.9
C47 N14 H14 115.9
C48 N15 C49 125.3(5)
C48 N15 H15 117.4
C49 N15 H15 117.4
C55 N16 C54 125.8(5)
C55 N16 H16 117.1
C54 N16 H16 117.1
C55 N17 C56 125.3(5)
C55 N17 H17 117.3
C56 N17 H17 117.3
C62 N18 C61 126.3(5)
C62 N18 H18 116.9
C61 N18 H18 116.9
C63 N19 C62 129.0(5)
C63 N19 H19 115.5
C62 N19 H19 115.5
O23 N20 O24 123.4(5)
O23 N20 C66 118.5(5)
O24 N20 C66 118.0(5)
C77 N21 C73 107.9(4)
C77 N21 C81 110.7(4)
C73 N21 C81 111.1(4)
C77 N21 C69 109.7(4)
C73 N21 C69 109.9(4)
C81 N21 C69 107.5(4)
C89 N22 C85 110.0(4)
C89 N22 C93 109.6(4)
C85 N22 C93 108.1(4)
C89 N22 C97 108.7(4)
C85 N22 C97 110.1(4)
C93 N22 C97 110.3(4)
C109 N23 C105 111.1(4)
C109 N23 C113 110.3(4)
C105 N23 C113 105.6(4)
C109 N23 C101 106.6(4)
C105 N23 C101 111.7(4)
C113 N23 C101 111.8(4)
C123 N24 C117 110.4(5)
C123 N24 C121 109.9(6)
C117 N24 C121 106.0(4)
C123 N24 C119 109.4(6)
C117 N24 C119 110.8(5)
C121 N24 C119 110.2(5)
C6 C1 C2 121.1(5)
C6 C1 N1 119.4(5)
C2 C1 N1 119.5(5)
C3 C2 C1 119.7(5)
C3 C2 H2A 120.2
C1 C2 H2A 120.2
C2 C3 C4 119.4(5)
C2 C3 H3A 120.3
C4 C3 H3A 120.3
N2 C4 C3 123.5(5)
N2 C4 C5 116.6(5)
C3 C4 C5 119.9(5)
C6 C5 C4 120.8(5)
C6 C5 H5A 119.6
C4 C5 H5A 119.6
C5 C6 C1 119.1(5)
C5 C6 H6A 120.5
C1 C6 H6A 120.5
O11 C7 N3 124.5(5)
O11 C7 N2 125.1(5)
N3 C7 N2 110.4(5)
C9 C8 C13 119.8(5)
C9 C8 N3 121.8(5)
C13 C8 N3 118.4(4)
C10 C9 C8 120.4(5)
C10 C9 H9A 119.8
C8 C9 H9A 119.8
C9 C10 C11 120.8(5)
C9 C10 H10A 119.6
C11 C10 H10A 119.6
C10 C11 C12 119.5(5)
C10 C11 H11A 120.3
C12 C11 H11A 120.3
C11 C12 C13 121.1(5)
C11 C12 H12A 119.4
C13 C12 H12A 119.4
C8 C13 C12 118.3(5)
C8 C13 N4 119.7(4)
C12 C13 N4 121.9(5)
O12 C14 N5 123.5(5)
O12 C14 N4 123.1(5)
N5 C14 N4 113.4(4)
C16 C15 C20 119.0(5)
C16 C15 N5 121.6(5)
C20 C15 N5 119.3(4)
C17 C16 C15 120.9(6)
C17 C16 H16A 119.5
C15 C16 H16A 119.5
C16 C17 C18 119.6(6)
C16 C17 H17A 120.2
C18 C17 H17A 120.2
C17 C18 C19 121.0(6)
C17 C18 H18A 119.5
C19 C18 H18A 119.5
C20 C19 C18 119.9(6)
C20 C19 H19A 120.0
C18 C19 H19A 120.0
C19 C20 C15 119.5(5)
C19 C20 N6 121.9(5)
C15 C20 N6 118.5(5)
O13 C21 N7 125.3(5)
O13 C21 N6 123.2(5)
N7 C21 N6 111.5(5)
C23 C22 C27 119.2(5)
C23 C22 N7 123.6(5)
C27 C22 N7 117.3(4)
C24 C23 C22 120.0(5)
C24 C23 H23A 120.0
C22 C23 H23A 120.0
C25 C24 C23 120.8(5)
C25 C24 H24A 119.6
C23 C24 H24A 119.6
C24 C25 C26 119.8(5)
C24 C25 H25A 120.1
C26 C25 H25A 120.1
C27 C26 C25 120.4(5)
C27 C26 H26A 119.8
C25 C26 H26A 119.8
C26 C27 C22 119.7(5)
C26 C27 N8 121.2(5)
C22 C27 N8 119.0(4)
O14 C28 N8 125.8(5)
O14 C28 N9 124.6(5)
N8 C28 N9 109.6(4)
N9 C29 C30 124.6(5)
N9 C29 C34 116.3(4)
C30 C29 C34 119.1(5)
C31 C30 C29 120.0(5)
C31 C30 H30A 120.0
C29 C30 H30A 120.0
C32 C31 C30 120.3(5)
C32 C31 H31A 119.9
C30 C31 H31A 119.9
C31 C32 C33 121.0(5)
C31 C32 N10 120.2(4)
C33 C32 N10 118.7(5)
C34 C33 C32 119.1(5)
C34 C33 H33A 120.4
C32 C33 H33A 120.4
C33 C34 C29 120.4(5)
C33 C34 H34A 119.8
C29 C34 H34A 119.8
C36 C35 C40 121.3(5)
C36 C35 N11 119.6(6)
C40 C35 N11 119.1(6)
C35 C36 C37 119.5(5)
C35 C36 H36A 120.2
C37 C36 H36A 120.2
C36 C37 C38 121.0(6)
C36 C37 H37A 119.5
C38 C37 H37A 119.5
N12 C38 C39 117.1(5)
N12 C38 C37 124.8(5)
C39 C38 C37 118.1(5)
C40 C39 C38 120.4(5)
C40 C39 H39A 119.8
C38 C39 H39A 119.8
C35 C40 C39 119.7(5)
C35 C40 H40A 120.2
C39 C40 H40A 120.2
O19 C41 N13 125.1(5)
O19 C41 N12 122.8(5)
N13 C41 N12 112.2(5)
C43 C42 C47 120.3(5)
C43 C42 N13 120.1(5)
C47 C42 N13 119.6(5)
C44 C43 C42 119.7(6)
C44 C43 H43A 120.1
C42 C43 H43A 120.1
C45 C44 C43 119.4(6)
C45 C44 H44A 120.3
C43 C44 H44A 120.3
C46 C45 C44 122.1(6)
C46 C45 H45A 119.0
C44 C45 H45A 119.0
C45 C46 C47 119.6(6)
C45 C46 H46A 120.2
C47 C46 H46A 120.2
C46 C47 C42 118.8(5)
C46 C47 N14 122.8(5)
C42 C47 N14 118.2(5)
O20 C48 N15 123.6(5)
O20 C48 N14 124.5(6)
N15 C48 N14 111.8(5)
C50 C49 C54 119.4(6)
C50 C49 N15 121.2(6)
C54 C49 N15 119.3(5)
C51 C50 C49 119.6(7)
C51 C50 H50A 120.2
C49 C50 H50A 120.2
C52 C51 C50 120.7(7)
C52 C51 H51A 119.7
C50 C51 H51A 119.7
C53 C52 C51 119.9(7)
C53 C52 H52A 120.1
C51 C52 H52A 120.1
C52 C53 C54 121.5(7)
C52 C53 H53A 119.3
C54 C53 H53A 119.3
C53 C54 C49 119.0(6)
C53 C54 N16 122.6(6)
C49 C54 N16 118.4(5)
O21 C55 N16 123.5(6)
O21 C55 N17 122.9(6)
N16 C55 N17 113.6(5)
C61 C56 C57 119.0(6)
C61 C56 N17 118.5(5)
C57 C56 N17 122.4(6)
C58 C57 C56 121.2(6)
C58 C57 H57A 119.4
C56 C57 H57A 119.4
C57 C58 C59 119.8(6)
C57 C58 H58A 120.1
C59 C58 H58A 120.1
C58 C59 C60 120.6(6)
C58 C59 H59A 119.7
C60 C59 H59A 119.7
C61 C60 C59 120.0(6)
C61 C60 H60A 120.0
C59 C60 H60A 120.0
C60 C61 C56 119.4(5)
C60 C61 N18 121.5(6)
C56 C61 N18 119.1(5)
O22 C62 N18 126.1(5)
O22 C62 N19 123.4(6)
N18 C62 N19 110.5(5)
N19 C63 C68 124.5(5)
N19 C63 C64 115.6(5)
C68 C63 C64 119.9(5)
C65 C64 C63 120.2(5)
C65 C64 H64A 119.9
C63 C64 H64A 119.9
C64 C65 C66 118.9(5)
C64 C65 H65A 120.6
C66 C65 H65A 120.6
C65 C66 C67 121.5(5)
C65 C66 N20 119.0(5)
C67 C66 N20 119.6(5)
C68 C67 C66 119.7(6)
C68 C67 H67A 120.1
C66 C67 H67A 120.1
C67 C68 C63 119.7(5)
C67 C68 H68A 120.1
C63 C68 H68A 120.1
N21 C69 C70 115.9(4)
N21 C69 H69A 108.3
C70 C69 H69A 108.3
N21 C69 H69B 108.3
C70 C69 H69B 108.3
H69A C69 H69B 107.4
C71 C70 C69 111.3(5)
C71 C70 H70A 109.4
C69 C70 H70A 109.4
C71 C70 H70B 109.4
C69 C70 H70B 109.4
H70A C70 H70B 108.0
C72 C71 C70 112.1(6)
C72 C71 H71A 109.2
C70 C71 H71A 109.2
C72 C71 H71B 109.2
C70 C71 H71B 109.2
H71A C71 H71B 107.9
C71 C72 H72A 109.5
C71 C72 H72B 109.5
H72A C72 H72B 109.5
C71 C72 H72C 109.5
H72A C72 H72C 109.5
H72B C72 H72C 109.5
C74 C73 N21 115.6(4)
C74 C73 H73A 108.4
N21 C73 H73A 108.4
C74 C73 H73B 108.4
N21 C73 H73B 108.4
H73A C73 H73B 107.4
C73 C74 C75 111.6(5)
C73 C74 H74A 109.3
C75 C74 H74A 109.3
C73 C74 H74B 109.3
C75 C74 H74B 109.3
H74A C74 H74B 108.0
C76 C75 C74 114.2(6)
C76 C75 H75A 108.7
C74 C75 H75A 108.7
C76 C75 H75B 108.7
C74 C75 H75B 108.7
H75A C75 H75B 107.6
C75 C76 H76A 109.5
C75 C76 H76B 109.5
H76A C76 H76B 109.5
C75 C76 H76C 109.5
H76A C76 H76C 109.5
H76B C76 H76C 109.5
C78 C77 N21 115.8(4)
C78 C77 H77A 108.3
N21 C77 H77A 108.3
C78 C77 H77B 108.3
N21 C77 H77B 108.3
H77A C77 H77B 107.4
C79 C78 C77 111.7(5)
C79 C78 H78A 109.3
C77 C78 H78A 109.3
C79 C78 H78B 109.3
C77 C78 H78B 109.3
H78A C78 H78B 107.9
C80 C79 C78 114.0(6)
C80 C79 H79A 108.7
C78 C79 H79A 108.7
C80 C79 H79B 108.7
C78 C79 H79B 108.7
H79A C79 H79B 107.6
C79 C80 H80A 109.5
C79 C80 H80B 109.5
H80A C80 H80B 109.5
C79 C80 H80C 109.5
H80A C80 H80C 109.5
H80B C80 H80C 109.5
C82 C81 N21 117.0(4)
C82 C81 H81A 108.0
N21 C81 H81A 108.0
C82 C81 H81B 108.0
N21 C81 H81B 108.0
H81A C81 H81B 107.3
C81 C82 C83 109.4(5)
C81 C82 H82A 109.8
C83 C82 H82A 109.8
C81 C82 H82B 109.8
C83 C82 H82B 109.8
H82A C82 H82B 108.2
C84 C83 C82 115.8(7)
C84 C83 H83A 108.3
C82 C83 H83A 108.3
C84 C83 H83B 108.3
C82 C83 H83B 108.3
H83A C83 H83B 107.4
C83 C84 H84A 109.5
C83 C84 H84B 109.5
H84A C84 H84B 109.5
C83 C84 H84C 109.5
H84A C84 H84C 109.5
H84B C84 H84C 109.5
N22 C85 C86 114.8(4)
N22 C85 H85A 108.6
C86 C85 H85A 108.6
N22 C85 H85B 108.6
C86 C85 H85B 108.6
H85A C85 H85B 107.5
C87 C86 C85 112.8(5)
C87 C86 H86A 109.0
C85 C86 H86A 109.0
C87 C86 H86B 109.0
C85 C86 H86B 109.0
H86A C86 H86B 107.8
C86 C87 C88 114.0(6)
C86 C87 H87A 108.8
C88 C87 H87A 108.8
C86 C87 H87B 108.8
C88 C87 H87B 108.8
H87A C87 H87B 107.6
C87 C88 H88A 109.5
C87 C88 H88B 109.5
H88A C88 H88B 109.5
C87 C88 H88C 109.5
H88A C88 H88C 109.5
H88B C88 H88C 109.5
N22 C89 C90 117.2(4)
N22 C89 H89A 108.0
C90 C89 H89A 108.0
N22 C89 H89B 108.0
C90 C89 H89B 108.0
H89A C89 H89B 107.2
C91 C90 C89 110.7(4)
C91 C90 H90A 109.5
C89 C90 H90A 109.5
C91 C90 H90B 109.5
C89 C90 H90B 109.5
H90A C90 H90B 108.1
C90 C91 C92 113.8(5)
C90 C91 H91A 108.8
C92 C91 H91A 108.8
C90 C91 H91B 108.8
C92 C91 H91B 108.8
H91A C91 H91B 107.7
C91 C92 H92A 109.5
C91 C92 H92B 109.5
H92A C92 H92B 109.5
C91 C92 H92C 109.5
H92A C92 H92C 109.5
H92B C92 H92C 109.5
N22 C93 C94 113.9(4)
N22 C93 H93A 108.8
C94 C93 H93A 108.8
N22 C93 H93B 108.8
C94 C93 H93B 108.8
H93A C93 H93B 107.7
C95 C94 C93 114.7(5)
C95 C94 H94A 108.6
C93 C94 H94A 108.6
C95 C94 H94B 108.6
C93 C94 H94B 108.6
H94A C94 H94B 107.6
C94 C95 C96 116.4(5)
C94 C95 H95A 108.2
C96 C95 H95A 108.2
C94 C95 H95B 108.2
C96 C95 H95B 108.2
H95A C95 H95B 107.3
C95 C96 H96A 109.5
C95 C96 H96B 109.5
H96A C96 H96B 109.5
C95 C96 H96C 109.5
H96A C96 H96C 109.5
H96B C96 H96C 109.5
C98 C97 N22 115.9(4)
C98 C97 H97A 108.3
N22 C97 H97A 108.3
C98 C97 H97B 108.3
N22 C97 H97B 108.3
H97A C97 H97B 107.4
C97 C98 C99 113.8(6)
C97 C98 H98A 108.8
C99 C98 H98A 108.8
C97 C98 H98B 108.8
C99 C98 H98B 108.8
H98A C98 H98B 107.7
C100 C99 C98 118.1(8)
C100 C99 H99A 107.8
C98 C99 H99A 107.8
C100 C99 H99B 107.8
C98 C99 H99B 107.8
H99A C99 H99B 107.1
C99 C100 H10B 109.5
C99 C100 H10C 109.5
H10B C100 H10C 109.5
C99 C100 H10D 109.5
H10B C100 H10D 109.5
H10C C100 H10D 109.5
C102 C101 N23 116.3(4)
C102 C101 H20D 108.2
N23 C101 H20D 108.2
C102 C101 H20E 108.2
N23 C101 H20E 108.2
H20D C101 H20E 107.4
C101 C102 C103 110.9(4)
C101 C102 H20F 109.5
C103 C102 H20F 109.5
C101 C102 H20G 109.5
C103 C102 H20G 109.5
H20F C102 H20G 108.1
C104 C103 C102 113.7(5)
C104 C103 H20H 108.8
C102 C103 H20H 108.8
C104 C103 H20I 108.8
C102 C103 H20I 108.8
H20H C103 H20I 107.7
C103 C104 H20J 109.5
C103 C104 H20K 109.5
H20J C104 H20K 109.5
C103 C104 H20L 109.5
H20J C104 H20L 109.5
H20K C104 H20L 109.5
C106 C105 N23 117.3(4)
C106 C105 H20M 108.0
N23 C105 H20M 108.0
C106 C105 H20N 108.0
N23 C105 H20N 108.0
H20M C105 H20N 107.2
C105 C106 C107 109.3(4)
C105 C106 H20O 109.8
C107 C106 H20O 109.8
C105 C106 H20P 109.8
C107 C106 H20P 109.8
H20O C106 H20P 108.3
C108 C107 C106 113.6(5)
C108 C107 H20Q 108.8
C106 C107 H20Q 108.8
C108 C107 H20R 108.8
C106 C107 H20R 108.8
H20Q C107 H20R 107.7
C107 C108 H20S 109.5
C107 C108 H20T 109.5
H20S C108 H20T 109.5
C107 C108 H20U 109.5
H20S C108 H20U 109.5
H20T C108 H20U 109.5
N23 C109 C110 117.4(4)
N23 C109 H20V 108.0
C110 C109 H20V 108.0
N23 C109 H20W 108.0
C110 C109 H20W 108.0
H20V C109 H20W 107.2
C111 C110 C109 109.8(5)
C111 C110 H11B 109.7
C109 C110 H11B 109.7
C111 C110 H11C 109.7
C109 C110 H11C 109.7
H11B C110 H11C 108.2
C110 C111 C112 111.9(5)
C110 C111 H11D 109.2
C112 C111 H11D 109.2
C110 C111 H11E 109.2
C112 C111 H11E 109.2
H11D C111 H11E 107.9
C111 C112 H11F 109.5
C111 C112 H11G 109.5
H11F C112 H11G 109.5
C111 C112 H11H 109.5
H11F C112 H11H 109.5
H11G C112 H11H 109.5
C114 C113 N23 116.5(4)
C114 C113 H11I 108.2
N23 C113 H11I 108.2
C114 C113 H11J 108.2
N23 C113 H11J 108.2
H11I C113 H11J 107.3
C113 C114 C115 111.9(4)
C113 C114 H11K 109.2
C115 C114 H11K 109.2
C113 C114 H11L 109.2
C115 C114 H11L 109.2
H11K C114 H11L 107.9
C116 C115 C114 114.4(5)
C116 C115 H11M 108.7
C114 C115 H11M 108.7
C116 C115 H11N 108.7
C114 C115 H11N 108.7
H11M C115 H11N 107.6
C115 C116 H11O 109.5
C115 C116 H11P 109.5
H11O C116 H11P 109.5
C115 C116 H11Q 109.5
H11O C116 H11Q 109.5
H11P C116 H11Q 109.5
C118 C117 N24 116.8(5)
C118 C117 H11R 108.1
N24 C117 H11R 108.1
C118 C117 H11S 108.1
N24 C117 H11S 108.1
H11R C117 H11S 107.3
C117 C118 C129 107.9(6)
C117 C118 H11T 110.1
C129 C118 H11T 110.1
C117 C118 H11U 110.1
C129 C118 H11U 110.1
H11T C118 H11U 108.4
C120 C119 N24 115.5(5)
C120 C119 H11V 108.4
N24 C119 H11V 108.4
C120 C119 H11W 108.4
N24 C119 H11W 108.4
H11V C119 H11W 107.5
C119 C120 C127 114.2(7)
C119 C120 H12B 108.7
C127 C120 H12B 108.7
C119 C120 H12C 108.7
C127 C120 H12C 108.7
H12B C120 H12C 107.6
C122 C121 N24 117.1(4)
C122 C121 H12D 108.0
N24 C121 H12D 108.0
C122 C121 H12E 108.0
N24 C121 H12E 108.0
H12D C121 H12E 107.3
C121 C122 C125 109.8(5)
C121 C122 H12F 109.7
C125 C122 H12F 109.7
C121 C122 H12G 109.7
C125 C122 H12G 109.7
H12F C122 H12G 108.2
C124 C123 N24 117.8(6)
C124 C123 H12H 107.8
N24 C123 H12H 107.8
C124 C123 H12I 107.8
N24 C123 H12I 107.8
H12H C123 H12I 107.2
C123 C124 C131 111.6(10)
C123 C124 H12J 109.3
C131 C124 H12J 109.3
C123 C124 H12K 109.3
C131 C124 H12K 109.3
H12J C124 H12K 108.0
C122 C125 C126 113.6(5)
C122 C125 H12L 108.8
C126 C125 H12L 108.8
C122 C125 H12M 108.8
C126 C125 H12M 108.8
H12L C125 H12M 107.7
C125 C126 H12N 109.5
C125 C126 H12O 109.5
H12N C126 H12O 109.5
C125 C126 H12P 109.5
H12N C126 H12P 109.5
H12O C126 H12P 109.5
C128 C127 C120 112.2(7)
C128 C127 H12Q 109.2
C120 C127 H12Q 109.2
C128 C127 H12R 109.2
C120 C127 H12R 109.2
H12Q C127 H12R 107.9
C127 C128 H12S 109.5
C127 C128 H12T 109.5
H12S C128 H12T 109.5
C127 C128 H12U 109.5
H12S C128 H12U 109.5
H12T C128 H12U 109.5
C130 C129 C118 118.9(9)
C130 C129 H12V 107.6
C118 C129 H12V 107.6
C130 C129 H12W 107.6
C118 C129 H12W 107.6
H12V C129 H12W 107.0
C133 C131 C124 115.2(16)
C129 C130 H13A 109.5
C129 C130 H13B 109.5
H13A C130 H13B 109.5
C129 C130 H13C 109.5
H13A C130 H13C 109.5
H13B C130 H13C 109.5

loop_
_geom_bond_atom_site_label_1
_geom_bond_atom_site_label_2
_geom_bond_distance
S1 O3 1.481(3)
S1 O4 1.484(3)
S1 O2 1.491(3)
S1 O1 1.492(3)
S2 O7 1.483(3)
S2 O5 1.484(3)
S2 O8 1.495(3)
S2 O6 1.496(3)
N1 O10 1.232(6)
N1 O9 1.249(6)
N1 C1 1.480(7)
N2 C7 1.395(6)
N2 C4 1.398(6)
N2 H2 0.8600
N3 C7 1.380(6)
N3 C8 1.429(6)
N3 H3 0.8600
N4 C14 1.383(6)
N4 C13 1.418(6)
N4 H4 0.8600
N5 C14 1.374(6)
N5 C15 1.424(6)
N5 H5 0.8600
N6 C21 1.398(6)
N6 C20 1.419(6)
N6 H6 0.8600
N7 C21 1.396(6)
N7 C22 1.423(6)
N7 H7 0.8600
N8 C28 1.374(6)
N8 C27 1.423(6)
N8 H8 0.8600
N9 C28 1.390(6)
N9 C29 1.397(6)
N9 H9 0.8600
N10 O16 1.233(5)
N10 O15 1.234(6)
N10 C32 1.472(6)
N11 O17 1.223(6)
N11 O18 1.253(6)
N11 C35 1.490(7)
N12 C41 1.398(6)
N12 C38 1.400(6)
N12 H12 0.8600
N13 C41 1.361(6)
N13 C42 1.433(6)
N13 H13 0.8600
N14 C48 1.391(6)
N14 C47 1.426(6)
N14 H14 0.8600
N15 C48 1.382(7)
N15 C49 1.431(6)
N15 H15 0.8600
N16 C55 1.381(7)
N16 C54 1.421(7)
N16 H16 0.8600
N17 C55 1.389(7)
N17 C56 1.427(7)
N17 H17 0.8600
N18 C62 1.364(7)
N18 C61 1.426(6)
N18 H18 0.8600
N19 C63 1.392(6)
N19 C62 1.408(6)
N19 H19 0.8600
N20 O23 1.232(6)
N20 O24 1.260(6)
N20 C66 1.466(7)
N21 C77 1.529(6)
N21 C73 1.531(6)
N21 C81 1.532(6)
N21 C69 1.533(6)
N22 C89 1.512(6)
N22 C85 1.521(6)
N22 C93 1.528(6)
N22 C97 1.543(6)
N23 C109 1.528(6)
N23 C105 1.530(6)
N23 C113 1.533(6)
N23 C101 1.534(6)
N24 C123 1.512(10)
N24 C117 1.525(7)
N24 C121 1.530(7)
N24 C119 1.581(9)
O11 C7 1.230(6)
O12 C14 1.226(5)
O13 C21 1.228(6)
O14 C28 1.241(5)
O19 C41 1.244(6)
O20 C48 1.233(6)
O21 C55 1.221(6)
O22 C62 1.229(6)
C1 C6 1.392(7)
C1 C2 1.397(7)
C2 C3 1.395(7)
C2 H2A 0.9300
C3 C4 1.402(7)
C3 H3A 0.9300
C4 C5 1.403(7)
C5 C6 1.380(7)
C5 H5A 0.9300
C6 H6A 0.9300
C8 C9 1.406(7)
C8 C13 1.413(7)
C9 C10 1.384(7)
C9 H9A 0.9300
C10 C11 1.389(7)
C10 H10A 0.9300
C11 C12 1.393(7)
C11 H11A 0.9300
C12 C13 1.414(6)
C12 H12A 0.9300
C15 C16 1.406(7)
C15 C20 1.417(7)
C16 C17 1.381(8)
C16 H16A 0.9300
C17 C18 1.383(8)
C17 H17A 0.9300
C18 C19 1.397(7)
C18 H18A 0.9300
C19 C20 1.393(7)
C19 H19A 0.9300
C22 C23 1.402(7)
C22 C27 1.422(7)
C23 C24 1.391(7)
C23 H23A 0.9300
C24 C25 1.381(7)
C24 H24A 0.9300
C25 C26 1.404(7)
C25 H25A 0.9300
C26 C27 1.386(7)
C26 H26A 0.9300
C29 C30 1.402(6)
C29 C34 1.415(7)
C30 C31 1.396(7)
C30 H30A 0.9300
C31 C32 1.373(7)
C31 H31A 0.9300
C32 C33 1.404(7)
C33 C34 1.392(7)
C33 H33A 0.9300
C34 H34A 0.9300
C35 C36 1.372(8)
C35 C40 1.390(7)
C36 C37 1.392(7)
C36 H36A 0.9300
C37 C38 1.412(7)
C37 H37A 0.9300
C38 C39 1.409(7)
C39 C40 1.395(7)
C39 H39A 0.9300
C40 H40A 0.9300
C42 C43 1.397(7)
C42 C47 1.419(7)
C43 C44 1.393(8)
C43 H43A 0.9300
C44 C45 1.392(8)
C44 H44A 0.9300
C45 C46 1.372(8)
C45 H45A 0.9300
C46 C47 1.407(7)
C46 H46A 0.9300
C49 C50 1.408(8)
C49 C54 1.410(8)
C50 C51 1.399(9)
C50 H50A 0.9300
C51 C52 1.378(9)
C51 H51A 0.9300
C52 C53 1.376(9)
C52 H52A 0.9300
C53 C54 1.394(7)
C53 H53A 0.9300
C56 C61 1.410(8)
C56 C57 1.411(7)
C57 C58 1.370(8)
C57 H57A 0.9300
C58 C59 1.383(9)
C58 H58A 0.9300
C59 C60 1.404(8)
C59 H59A 0.9300
C60 C61 1.395(8)
C60 H60A 0.9300
C63 C68 1.394(7)
C63 C64 1.409(7)
C64 C65 1.377(7)
C64 H64A 0.9300
C65 C66 1.383(7)
C65 H65A 0.9300
C66 C67 1.396(7)
C67 C68 1.370(7)
C67 H67A 0.9300
C68 H68A 0.9300
C69 C70 1.553(7)
C69 H69A 0.9700
C69 H69B 0.9700
C70 C71 1.536(8)
C70 H70A 0.9700
C70 H70B 0.9700
C71 C72 1.475(9)
C71 H71A 0.9700
C71 H71B 0.9700
C72 H72A 0.9600
C72 H72B 0.9600
C72 H72C 0.9600
C73 C74 1.510(7)
C73 H73A 0.9700
C73 H73B 0.9700
C74 C75 1.518(8)
C74 H74A 0.9700
C74 H74B 0.9700
C75 C76 1.479(9)
C75 H75A 0.9700
C75 H75B 0.9700
C76 H76A 0.9600
C76 H76B 0.9600
C76 H76C 0.9600
C77 C78 1.520(8)
C77 H77A 0.9700
C77 H77B 0.9700
C78 C79 1.502(8)
C78 H78A 0.9700
C78 H78B 0.9700
C79 C80 1.460(8)
C79 H79A 0.9700
C79 H79B 0.9700
C80 H80A 0.9600
C80 H80B 0.9600
C80 H80C 0.9600
C81 C82 1.510(7)
C81 H81A 0.9700
C81 H81B 0.9700
C82 C83 1.597(9)
C82 H82A 0.9700
C82 H82B 0.9700
C83 C84 1.410(10)
C83 H83A 0.9700
C83 H83B 0.9700
C84 H84A 0.9600
C84 H84B 0.9600
C84 H84C 0.9600
C85 C86 1.530(7)
C85 H85A 0.9700
C85 H85B 0.9700
C86 C87 1.521(8)
C86 H86A 0.9700
C86 H86B 0.9700
C87 C88 1.529(9)
C87 H87A 0.9700
C87 H87B 0.9700
C88 H88A 0.9600
C88 H88B 0.9600
C88 H88C 0.9600
C89 C90 1.534(7)
C89 H89A 0.9700
C89 H89B 0.9700
C90 C91 1.515(7)
C90 H90A 0.9700
C90 H90B 0.9700
C91 C92 1.538(8)
C91 H91A 0.9700
C91 H91B 0.9700
C92 H92A 0.9600
C92 H92B 0.9600
C92 H92C 0.9600
C93 C94 1.538(7)
C93 H93A 0.9700
C93 H93B 0.9700
C94 C95 1.428(8)
C94 H94A 0.9700
C94 H94B 0.9700
C95 C96 1.515(8)
C95 H95A 0.9700
C95 H95B 0.9700
C96 H96A 0.9600
C96 H96B 0.9600
C96 H96C 0.9600
C97 C98 1.521(8)
C97 H97A 0.9700
C97 H97B 0.9700
C98 C99 1.533(8)
C98 H98A 0.9700
C98 H98B 0.9700
C99 C100 1.312(10)
C99 H99A 0.9700
C99 H99B 0.9700
C100 H10B 0.9600
C100 H10C 0.9600
C100 H10D 0.9600
C101 C102 1.510(7)
C101 H20D 0.9700
C101 H20E 0.9700
C102 C103 1.555(7)
C102 H20F 0.9700
C102 H20G 0.9700
C103 C104 1.504(7)
C103 H20H 0.9700
C103 H20I 0.9700
C104 H20J 0.9600
C104 H20K 0.9600
C104 H20L 0.9600
C105 C106 1.528(7)
C105 H20M 0.9700
C105 H20N 0.9700
C106 C107 1.538(7)
C106 H20O 0.9700
C106 H20P 0.9700
C107 C108 1.510(8)
C107 H20Q 0.9700
C107 H20R 0.9700
C108 H20S 0.9600
C108 H20T 0.9600
C108 H20U 0.9600
C109 C110 1.532(7)
C109 H20V 0.9700
C109 H20W 0.9700
C110 C111 1.526(7)
C110 H11B 0.9700
C110 H11C 0.9700
C111 C112 1.542(8)
C111 H11D 0.9700
C111 H11E 0.9700
C112 H11F 0.9600
C112 H11G 0.9600
C112 H11H 0.9600
C113 C114 1.520(7)
C113 H11I 0.9700
C113 H11J 0.9700
C114 C115 1.528(7)
C114 H11K 0.9700
C114 H11L 0.9700
C115 C116 1.504(8)
C115 H11M 0.9700
C115 H11N 0.9700
C116 H11O 0.9600
C116 H11P 0.9600
C116 H11Q 0.9600
C117 C118 1.524(9)
C117 H11R 0.9700
C117 H11S 0.9700
C118 C129 1.526(9)
C118 H11T 0.9700
C118 H11U 0.9700
C119 C120 1.508(10)
C119 H11V 0.9700
C119 H11W 0.9700
C120 C127 1.565(10)
C120 H12B 0.9700
C120 H12C 0.9700
C121 C122 1.528(8)
C121 H12D 0.9700
C121 H12E 0.9700
C122 C125 1.530(8)
C122 H12F 0.9700
C122 H12G 0.9700
C123 C124 1.495(12)
C123 H12H 0.9700
C123 H12I 0.9700
C124 C131 1.524(10)
C124 H12J 0.9700
C124 H12K 0.9700
C125 C126 1.531(8)
C125 H12L 0.9700
C125 H12M 0.9700
C126 H12N 0.9600
C126 H12O 0.9600
C126 H12P 0.9600
C127 C128 1.494(12)
C127 H12Q 0.9700
C127 H12R 0.9700
C128 H12S 0.9600
C128 H12T 0.9600
C128 H12U 0.9600
C129 C130 1.371(11)
C129 H12V 0.9700
C129 H12W 0.9700
C131 C133 1.201(16)
C130 H13A 0.9600
C130 H13B 0.9600
C130 H13C 0.9600

loop_
_geom_hbond_atom_site_label_D
_geom_hbond_atom_site_label_H
_geom_hbond_atom_site_label_A
_geom_hbond_distance_DH
_geom_hbond_distance_HA
_geom_hbond_distance_DA
_geom_hbond_angle_DHA
N2 H2 O2 0.86 2.00 2.824(5) 159.6
N3 H3 O2 0.86 2.04 2.848(5) 156.4
N4 H4 O1 0.86 2.10 2.887(5) 151.7
N5 H5 O1 0.86 2.08 2.885(5) 154.9
N6 H6 O4 0.86 2.03 2.849(5) 158.2
N7 H7 O4 0.86 2.13 2.927(5) 153.4
N8 H8 O3 0.86 2.03 2.856(5) 161.9
N9 H9 O3 0.86 2.11 2.926(5) 158.6
N12 H12 O5 0.86 2.12 2.917(5) 154.6
N13 H13 O5 0.86 2.03 2.848(5) 158.9
N14 H14 O7 0.86 2.12 2.925(6) 155.7
N15 H15 O7 0.86 2.04 2.850(5) 157.1
N16 H16 O8 0.86 2.12 2.912(5) 153.7
N17 H17 O8 0.86 2.14 2.925(5) 151.1
N18 H18 O6 0.86 2.10 2.898(5) 154.9
N19 H19 O6 0.86 1.98 2.804(6) 160.9

loop_
_geom_torsion_atom_site_label_1
_geom_torsion_atom_site_label_2
_geom_torsion_atom_site_label_3
_geom_torsion_atom_site_label_4
_geom_torsion
O10 N1 C1 C6 -174.2(5)
O9 N1 C1 C6 5.8(7)
O10 N1 C1 C2 6.0(7)
O9 N1 C1 C2 -174.0(5)
C6 C1 C2 C3 -1.5(8)
N1 C1 C2 C3 178.4(4)
C1 C2 C3 C4 1.3(8)
C7 N2 C4 C3 -15.9(8)
C7 N2 C4 C5 166.3(5)
C2 C3 C4 N2 -177.9(5)
C2 C3 C4 C5 -0.2(8)
N2 C4 C5 C6 177.2(4)
C3 C4 C5 C6 -0.7(8)
C4 C5 C6 C1 0.5(8)
C2 C1 C6 C5 0.6(8)
N1 C1 C6 C5 -179.3(4)
C8 N3 C7 O11 4.6(8)
C8 N3 C7 N2 -176.1(4)
C4 N2 C7 O11 0.6(8)
C4 N2 C7 N3 -178.7(4)
C7 N3 C8 C9 30.7(7)
C7 N3 C8 C13 -151.6(5)
C13 C8 C9 C10 1.7(7)
N3 C8 C9 C10 179.4(4)
C8 C9 C10 C11 1.1(7)
C9 C10 C11 C12 -1.2(8)
C10 C11 C12 C13 -1.5(8)
C9 C8 C13 C12 -4.3(7)
N3 C8 C13 C12 177.9(4)
C9 C8 C13 N4 179.7(4)
N3 C8 C13 N4 1.8(7)
C11 C12 C13 C8 4.2(7)
C11 C12 C13 N4 -179.8(5)
C14 N4 C13 C8 -151.9(5)
C14 N4 C13 C12 32.2(7)
C15 N5 C14 O12 -16.8(7)
C15 N5 C14 N4 163.8(4)
C13 N4 C14 O12 8.1(7)
C13 N4 C14 N5 -172.4(4)
C14 N5 C15 C16 -20.1(7)
C14 N5 C15 C20 163.4(4)
C20 C15 C16 C17 0.4(8)
N5 C15 C16 C17 -176.1(5)
C15 C16 C17 C18 -0.5(9)
C16 C17 C18 C19 0.4(10)
C17 C18 C19 C20 -0.2(9)
C18 C19 C20 C15 0.1(8)
C18 C19 C20 N6 -176.6(5)
C16 C15 C20 C19 -0.2(7)
N5 C15 C20 C19 176.4(4)
C16 C15 C20 N6 176.5(4)
N5 C15 C20 N6 -6.8(7)
C21 N6 C20 C19 -31.3(7)
C21 N6 C20 C15 152.0(5)
C22 N7 C21 O13 1.3(8)
C22 N7 C21 N6 -179.7(4)
C20 N6 C21 O13 -8.0(8)
C20 N6 C21 N7 172.9(4)
C21 N7 C22 C23 6.4(7)
C21 N7 C22 C27 -174.0(4)
C27 C22 C23 C24 1.0(7)
N7 C22 C23 C24 -179.3(4)
C22 C23 C24 C25 -1.3(8)
C23 C24 C25 C26 0.7(8)
C24 C25 C26 C27 0.2(8)
C25 C26 C27 C22 -0.5(7)
C25 C26 C27 N8 177.3(5)
C23 C22 C27 C26 -0.2(7)
N7 C22 C27 C26 -179.8(4)
C23 C22 C27 N8 -178.0(4)
N7 C22 C27 N8 2.4(6)
C28 N8 C27 C26 54.7(7)
C28 N8 C27 C22 -127.5(5)
C27 N8 C28 O14 -2.4(8)
C27 N8 C28 N9 176.1(4)
C29 N9 C28 O14 3.7(9)
C29 N9 C28 N8 -174.9(5)
C28 N9 C29 C30 -18.6(9)
C28 N9 C29 C34 162.9(5)
N9 C29 C30 C31 -176.4(5)
C34 C29 C30 C31 2.1(8)
C29 C30 C31 C32 -2.1(8)
C30 C31 C32 C33 0.8(8)
C30 C31 C32 N10 178.0(4)
O16 N10 C32 C31 3.4(7)
O15 N10 C32 C31 -174.3(5)
O16 N10 C32 C33 -179.3(5)
O15 N10 C32 C33 3.0(8)
C31 C32 C33 C34 0.6(8)
N10 C32 C33 C34 -176.7(5)
C32 C33 C34 C29 -0.5(8)
N9 C29 C34 C33 177.8(5)
C30 C29 C34 C33 -0.8(8)
O17 N11 C35 C36 -162.8(6)
O18 N11 C35 C36 14.6(8)
O17 N11 C35 C40 15.7(8)
O18 N11 C35 C40 -166.9(5)
C40 C35 C36 C37 -0.4(9)
N11 C35 C36 C37 178.1(5)
C35 C36 C37 C38 -0.2(9)
C41 N12 C38 C39 174.5(5)
C41 N12 C38 C37 -4.8(8)
C36 C37 C38 N12 -179.2(5)
C36 C37 C38 C39 1.5(8)
N12 C38 C39 C40 178.4(5)
C37 C38 C39 C40 -2.3(8)
C36 C35 C40 C39 -0.4(9)
N11 C35 C40 C39 -178.9(5)
C38 C39 C40 C35 1.8(8)
C42 N13 C41 O19 0.3(8)
C42 N13 C41 N12 -179.8(4)
C38 N12 C41 O19 4.7(9)
C38 N12 C41 N13 -175.2(4)
C41 N13 C42 C43 47.0(7)
C41 N13 C42 C47 -134.3(5)
C47 C42 C43 C44 1.7(7)
N13 C42 C43 C44 -179.6(5)
C42 C43 C44 C45 -1.2(8)
C43 C44 C45 C46 0.1(9)
C44 C45 C46 C47 0.6(8)
C45 C46 C47 C42 -0.1(8)
C45 C46 C47 N14 176.5(5)
C43 C42 C47 C46 -1.1(7)
N13 C42 C47 C46 -179.7(4)
C43 C42 C47 N14 -177.8(4)
N13 C42 C47 N14 3.5(7)
C48 N14 C47 C46 9.5(8)
C48 N14 C47 C42 -173.9(5)
C49 N15 C48 O20 -14.8(8)
C49 N15 C48 N14 167.4(4)
C47 N14 C48 O20 6.2(9)
C47 N14 C48 N15 -176.0(4)
C48 N15 C49 C50 -30.6(7)
C48 N15 C49 C54 154.1(5)
C54 C49 C50 C51 1.0(8)
N15 C49 C50 C51 -174.3(5)
C49 C50 C51 C52 -0.4(9)
C50 C51 C52 C53 -0.5(9)
C51 C52 C53 C54 0.8(9)
C52 C53 C54 C49 -0.2(8)
C52 C53 C54 N16 -178.4(5)
C50 C49 C54 C53 -0.7(7)
N15 C49 C54 C53 174.7(4)
C50 C49 C54 N16 177.5(4)
N15 C49 C54 N16 -7.1(7)
C55 N16 C54 C53 -19.2(7)
C55 N16 C54 C49 162.6(5)
C54 N16 C55 O21 -10.4(8)
C54 N16 C55 N17 171.0(4)
C56 N17 C55 O21 7.5(8)
C56 N17 C55 N16 -173.9(4)
C55 N17 C56 C61 -154.4(5)
C55 N17 C56 C57 28.6(7)
C61 C56 C57 C58 0.9(8)
N17 C56 C57 C58 177.9(5)
C56 C57 C58 C59 1.3(9)
C57 C58 C59 C60 -1.9(9)
C58 C59 C60 C61 0.2(8)
C59 C60 C61 C56 2.1(8)
C59 C60 C61 N18 -179.5(5)
C57 C56 C61 C60 -2.6(7)
N17 C56 C61 C60 -179.7(4)
C57 C56 C61 N18 179.0(4)
N17 C56 C61 N18 1.9(7)
C62 N18 C61 C60 32.5(7)
C62 N18 C61 C56 -149.1(5)
C61 N18 C62 O22 0.1(9)
C61 N18 C62 N19 179.1(4)
C63 N19 C62 O22 1.3(9)
C63 N19 C62 N18 -177.7(5)
C62 N19 C63 C68 -7.5(9)
C62 N19 C63 C64 172.7(5)
N19 C63 C64 C65 179.7(5)
C68 C63 C64 C65 -0.1(8)
C63 C64 C65 C66 0.7(8)
C64 C65 C66 C67 -0.4(8)
C64 C65 C66 N20 179.5(5)
O23 N20 C66 C65 -168.3(5)
O24 N20 C66 C65 13.3(8)
O23 N20 C66 C67 11.6(8)
O24 N20 C66 C67 -166.8(5)
C65 C66 C67 C68 -0.4(9)
N20 C66 C67 C68 179.7(5)
C66 C67 C68 C63 1.0(9)
N19 C63 C68 C67 179.5(5)
C64 C63 C68 C67 -0.7(9)
C77 N21 C69 C70 -51.7(6)
C73 N21 C69 C70 66.8(6)
C81 N21 C69 C70 -172.1(5)
N21 C69 C70 C71 -166.8(5)
C69 C70 C71 C72 78.8(7)
C77 N21 C73 C74 -173.8(5)
C81 N21 C73 C74 -52.3(6)
C69 N21 C73 C74 66.6(6)
N21 C73 C74 C75 -178.8(5)
C73 C74 C75 C76 -170.6(7)
C73 N21 C77 C78 176.4(5)
C81 N21 C77 C78 54.6(6)
C69 N21 C77 C78 -63.8(6)
N21 C77 C78 C79 178.3(5)
C77 C78 C79 C80 177.2(6)
C77 N21 C81 C82 64.1(6)
C73 N21 C81 C82 -55.8(6)
C69 N21 C81 C82 -176.1(5)
N21 C81 C82 C83 178.4(6)
C81 C82 C83 C84 -169.2(8)
C89 N22 C85 C86 -56.7(6)
C93 N22 C85 C86 -176.5(5)
C97 N22 C85 C86 63.0(6)
N22 C85 C86 C87 -166.7(5)
C85 C86 C87 C88 73.0(7)
C85 N22 C89 C90 -56.1(6)
C93 N22 C89 C90 62.7(6)
C97 N22 C89 C90 -176.7(5)
N22 C89 C90 C91 178.1(5)
C89 C90 C91 C92 -177.3(6)
C89 N22 C93 C94 70.8(6)
C85 N22 C93 C94 -169.2(5)
C97 N22 C93 C94 -48.8(6)
N22 C93 C94 C95 176.2(6)
C93 C94 C95 C96 -178.3(6)
C89 N22 C97 C98 177.6(5)
C85 N22 C97 C98 57.0(6)
C93 N22 C97 C98 -62.2(6)
N22 C97 C98 C99 165.8(6)
C97 C98 C99 C100 -96.9(12)
C109 N23 C101 C102 178.5(5)
C105 N23 C101 C102 57.1(6)
C113 N23 C101 C102 -60.9(6)
N23 C101 C102 C103 171.3(4)
C101 C102 C103 C104 179.6(5)
C109 N23 C105 C106 -62.1(6)
C113 N23 C105 C106 178.3(4)
C101 N23 C105 C106 56.7(6)
N23 C105 C106 C107 -171.3(5)
C105 C106 C107 C108 -178.8(6)
C105 N23 C109 C110 -67.7(6)
C113 N23 C109 C110 49.0(6)
C101 N23 C109 C110 170.5(5)
N23 C109 C110 C111 173.2(5)
C109 C110 C111 C112 169.6(5)
C109 N23 C113 C114 59.4(6)
C105 N23 C113 C114 179.4(4)
C101 N23 C113 C114 -59.0(6)
N23 C113 C114 C115 178.3(4)
C113 C114 C115 C116 -68.1(6)
C123 N24 C117 C118 62.7(9)
C121 N24 C117 C118 -178.3(6)
C119 N24 C117 C118 -58.7(7)
N24 C117 C118 C129 166.7(7)
C123 N24 C119 C120 -178.6(6)
C117 N24 C119 C120 -56.6(7)
C121 N24 C119 C120 60.5(7)
N24 C119 C120 C127 174.8(5)
C123 N24 C121 C122 -56.9(7)
C117 N24 C121 C122 -176.3(6)
C119 N24 C121 C122 63.7(7)
N24 C121 C122 C125 169.7(5)
C117 N24 C123 C124 59.8(9)
C121 N24 C123 C124 -56.7(8)
C119 N24 C123 C124 -177.9(7)
N24 C123 C124 C131 171.1(7)
C121 C122 C125 C126 -178.9(5)
C119 C120 C127 C128 179.6(8)
C117 C118 C129 C130 176.1(9)
C123 C124 C131 C133 176.9(13)
